data_4122502
loop_
_publ_author_name
'Winter, Ross S.'
'Cameron, Jamie M.'
'Cronin, Leroy'

_publ_section_title
;
 Controlling the minimal self assembly of &quot;complex&quot;
 polyoxometalate clusters.
;
_journal_issue 36
_journal_name_full 'Journal of the American Chemical Society'
_journal_page_first 12753
_journal_page_last 12761
_journal_paper_doi 10.1021/ja5067916
_journal_volume 136
_journal_year 2014
_chemical_formula_sum 'Fe11 H100 K13 O189 Si4 W36'
_chemical_formula_weight 10978.41
_chemical_name_systematic
; 
 ? 
;
_space_group_IT_number 2
_symmetry_cell_setting triclinic
_symmetry_space_group_name_Hall '-P 1'
_symmetry_space_group_name_H-M 'P -1'
_atom_sites_solution_hydrogens none
_atom_sites_solution_primary direct
_atom_sites_solution_secondary difmap
_audit_creation_method SHELXL-97
_cell_angle_alpha 114.182(2)
_cell_angle_beta 95.372(2)
_cell_angle_gamma 93.305(2)
_cell_formula_units_Z 1
_cell_length_a 12.3820(5)
_cell_length_b 19.4110(8)
_cell_length_c 22.2451(9)
_cell_measurement_reflns_used 9949
_cell_measurement_temperature 150(2)
_cell_measurement_theta_max 26.4
_cell_measurement_theta_min 2.32
_cell_volume 4828.8(4)
_computing_cell_refinement Apex2
_computing_data_collection Apex2
_computing_data_reduction Apex2
_computing_molecular_graphics Diamond3
_computing_publication_material WinGX
_computing_structure_refinement 'SHELXL-97 (Sheldrick, 1997)'
_computing_structure_solution 'SHELXS-97 (Sheldrick, 1990)'
_diffrn_ambient_temperature 150(2)
_diffrn_measured_fraction_theta_full 0.996
_diffrn_measured_fraction_theta_max 0.996
_diffrn_measurement_device_type 'Bruker Apex II Quasar'
_diffrn_measurement_method '\w & \p scans'
_diffrn_radiation_monochromator graphite
_diffrn_radiation_source 'fine-focus sealed tube'
_diffrn_radiation_type MoK\a
_diffrn_radiation_wavelength 0.71073
_diffrn_reflns_av_R_equivalents 0.0406
_diffrn_reflns_av_sigmaI/netI 0.0427
_diffrn_reflns_limit_h_max 15
_diffrn_reflns_limit_h_min -15
_diffrn_reflns_limit_k_max 24
_diffrn_reflns_limit_k_min -24
_diffrn_reflns_limit_l_max 27
_diffrn_reflns_limit_l_min -27
_diffrn_reflns_number 72663
_diffrn_reflns_theta_full 26.40
_diffrn_reflns_theta_max 26.40
_diffrn_reflns_theta_min 1.01
_exptl_absorpt_coefficient_mu 22.554
_exptl_absorpt_correction_T_max 0.4657
_exptl_absorpt_correction_T_min 0.1905
_exptl_absorpt_correction_type empirical
_exptl_absorpt_process_details SADABS
_exptl_crystal_colour 'light brown'
_exptl_crystal_density_diffrn 3.775
_exptl_crystal_density_method 'not measured'
_exptl_crystal_description block
_exptl_crystal_F_000 4865
_exptl_crystal_size_max 0.11
_exptl_crystal_size_mid 0.05
_exptl_crystal_size_min 0.04
_refine_diff_density_max 2.65
_refine_diff_density_min -1.30
_refine_diff_density_rms 0.28
_refine_ls_extinction_method none
_refine_ls_goodness_of_fit_ref 1.029
_refine_ls_hydrogen_treatment none
_refine_ls_matrix_type full
_refine_ls_number_parameters 1199
_refine_ls_number_reflns 19727
_refine_ls_number_restraints 0
_refine_ls_restrained_S_all 1.029
_refine_ls_R_factor_all 0.0459
_refine_ls_R_factor_gt 0.0328
_refine_ls_shift/su_max 0.002
_refine_ls_shift/su_mean 0.000
_refine_ls_structure_factor_coef Fsqd
_refine_ls_weighting_details 'calc w=1/[\s^2^(Fo^2^)+(0.0335P)^2^+73.9383P] where P=(Fo^2^+2Fc^2^)/3'
_refine_ls_weighting_scheme calc
_refine_ls_wR_factor_gt 0.0794
_refine_ls_wR_factor_ref 0.0855
_reflns_number_gt 16170
_reflns_number_total 19727
_reflns_threshold_expression >2sigma(I)
_cod_data_source_file ja5067916_si_006.cif
_cod_data_source_block rw1009g
_cod_depositor_comments 'Adding full bibliography for 4122497--4122503.cif.'
_cod_original_cell_volume 4828.7(3)
_cod_original_sg_symbol_H-M P-1
_cod_original_formula_sum 'H100 Fe11 K13 O189 Si4 W36'
_cod_database_code 4122502

loop_
_symmetry_equiv_pos_as_xyz
'x, y, z'
'-x, -y, -z'

loop_
_atom_site_label
_atom_site_type_symbol
_atom_site_fract_x
_atom_site_fract_y
_atom_site_fract_z
_atom_site_U_iso_or_equiv
_atom_site_adp_type
_atom_site_occupancy
_atom_site_symmetry_multiplicity
_atom_site_calc_flag
_atom_site_refinement_flags
W1 W 0.36957(4) 0.72805(2) 0.87197(2) 0.02087(10) Uani 1 1 d .
W2 W 0.15330(4) 0.82206(2) 0.89920(2) 0.01859(9) Uani 1 1 d .
W3 W 0.23588(4) 0.56629(2) 0.89854(2) 0.02400(10) Uani 1 1 d .
W4 W -0.00597(4) 0.67093(2) 0.92779(2) 0.02240(10) Uani 1 1 d .
W5 W -0.11765(3) 0.72526(2) 0.81586(2) 0.01968(9) Uani 1 1 d .
W6 W 0.35304(4) 0.52444(2) 0.76224(2) 0.02273(10) Uani 1 1 d .
W7 W 0.10899(4) 0.43752(2) 0.74879(2) 0.02314(10) Uani 1 1 d .
W8 W -0.13585(4) 0.54210(2) 0.77944(2) 0.02164(10) Uani 1 1 d .
W9 W -0.06240(3) 0.60274(2) 0.64859(2) 0.01796(9) Uani 1 1 d .
W10 W 0.15562(4) 0.51342(2) 0.62389(2) 0.01946(9) Uani 1 1 d .
W11 W 0.38168(3) 0.76425(2) 0.55179(2) 0.01775(9) Uani 1 1 d .
W12 W 0.16695(3) 0.85705(2) 0.58087(2) 0.01922(9) Uani 1 1 d .
W13 W 0.15469(3) 1.01993(2) 0.74049(2) 0.01890(9) Uani 1 1 d .
W14 W 0.40520(4) 1.10814(2) 0.80747(2) 0.01798(9) Uani 1 1 d .
W15 W 0.64808(3) 1.00242(2) 0.77582(2) 0.01765(9) Uani 1 1 d .
W16 W 0.32779(4) 1.04463(2) 0.64269(2) 0.01870(9) Uani 1 1 d .
W17 W 0.62170(3) 0.81661(2) 0.67930(2) 0.01833(9) Uani 1 1 d .
W18 W 0.57224(3) 0.93908(2) 0.61102(2) 0.01821(9) Uani 1 1 d .
Fe1 Fe 0.49725(12) 0.86890(8) 0.82496(7) 0.0167(3) Uani 1 1 d .
Fe2 Fe 0.29064(12) 0.95899(8) 0.85202(7) 0.0163(3) Uani 1 1 d .
Fe3 Fe 0.52355(12) 1.04060(8) 0.91899(7) 0.0179(3) Uani 1 1 d .
Fe4 Fe 0.68363(12) 0.92070(8) 0.97408(7) 0.0181(3) Uani 1 1 d .
Fe5 Fe 0.15642(12) 0.68199(8) 0.59647(7) 0.0191(3) Uani 1 1 d .
Fe6 Fe 0.5533(7) 0.7066(5) 0.4149(4) 0.0308(19) Uiso 0.20 1 d P
Fe7 Fe 0.3555(17) 0.5162(12) 1.0374(10) 0.045(5) Uiso 0.10 1 d P
Fe8' Fe 0.0012(17) 0.9171(11) 0.4763(10) 0.043(5) Uiso 0.10 1 d P
Fe8 Fe -0.0172(18) 0.8429(12) 0.4289(11) 0.049(5) Uiso 0.10 1 d P
Si1 Si 0.1218(2) 0.63111(15) 0.78570(13) 0.0169(6) Uani 1 1 d .
Si2 Si 0.3821(2) 0.91233(15) 0.70846(13) 0.0147(6) Uani 1 1 d .
K1 K 0.4233(3) 0.6594(2) 0.6761(2) 0.0407(13) Uani 0.712(7) 1 d P
K1' K 0.5822(7) 0.6694(5) 0.7659(4) 0.024(2) Uiso 0.288(7) 1 d P
K2 K 0.0202(5) 0.8330(3) 0.7306(3) 0.0356(13) Uani 0.50 1 d P
K3' K -0.1544(12) 0.7050(10) 0.5500(9) 0.023(3) Uiso 0.25 1 d P
K3 K -0.1212(6) 0.7114(4) 0.5459(4) 0.051(2) Uani 0.60 1 d P
K4 K 0.3960(5) 0.5722(3) 0.3630(2) 0.0645(19) Uani 0.60 1 d P
K5 K 0.9080(7) 0.9318(5) 0.8307(4) 0.069(2) Uani 0.50 1 d P
K6 K 0.9487(6) 1.1676(4) 0.8767(4) 0.069(2) Uani 0.50 1 d P
K8 K 0.5909(8) 0.4851(7) 0.8554(5) 0.098(3) Uani 0.50 1 d P
K8' K 0.554(4) 0.524(3) 0.911(3) 0.086(13) Uiso 0.10 1 d P
K9 K 0.5312(15) 1.3233(7) 0.9734(6) 0.093(6) Uani 0.30 1 d P
K10 K 0.8877(10) 0.8672(8) 0.6273(7) 0.142(5) Uani 0.50 1 d P
K11 K 0.8164(11) 0.7981(7) 1.0797(5) 0.065(4) Uani 0.30 1 d P
K12 K 0.3369(19) 0.3639(13) 0.8453(11) 0.053(5) Uiso 0.15 1 d P
K13 K 0.3411(13) 0.9019(9) 0.4555(8) 0.045(4) Uiso 0.20 1 d P
K14 K 0.055(3) 0.4083(18) 0.9173(16) 0.064(8) Uiso 0.12 1 d P
K15 K 0.464(3) 1.276(2) 0.754(2) 0.072(11) Uiso 0.10 1 d P
O1 O 0.4869(6) 0.7433(4) 0.9269(4) 0.0277(18) Uani 1 1 d .
O2 O 0.4071(6) 0.7814(4) 0.8271(3) 0.0186(15) Uani 1 1 d .
O3 O 0.3872(6) 0.6327(4) 0.8021(3) 0.0220(16) Uani 1 1 d .
O4 O 0.1992(6) 0.7114(4) 0.8225(3) 0.0184(15) Uani 1 1 d .
O5 O 0.2945(6) 0.8074(4) 0.9339(3) 0.0224(16) Uani 1 1 d .
O6 O 0.2964(6) 0.6606(4) 0.9150(3) 0.0251(17) Uani 1 1 d .
O7 O 0.2080(6) 0.8673(4) 0.8517(3) 0.0196(15) Uani 1 1 d .
O8 O 0.1283(7) 0.8988(4) 0.9692(4) 0.0285(18) Uani 1 1 d .
O9 O 0.0135(6) 0.7915(4) 0.8467(3) 0.0186(15) Uani 1 1 d .
O10 O 0.0980(6) 0.7465(4) 0.9389(3) 0.0227(16) Uani 1 1 d .
O11 O 0.1819(6) 0.5630(4) 0.7962(3) 0.0200(15) Uani 1 1 d .
O12 O 0.2813(7) 0.5519(5) 0.9675(4) 0.037(2) Uani 1 1 d .
O13 O 0.3593(6) 0.5293(4) 0.8490(4) 0.0269(18) Uani 1 1 d .
O14 O 0.1625(7) 0.4646(4) 0.8412(4) 0.0289(18) Uani 1 1 d .
O15 O 0.0978(6) 0.5998(4) 0.9200(4) 0.0278(18) Uani 1 1 d .
O16 O 0.0055(6) 0.6386(4) 0.8178(3) 0.0187(15) Uani 1 1 d .
O17 O -0.0367(7) 0.6895(4) 1.0059(4) 0.0317(19) Uani 1 1 d .
O18 O -0.1145(6) 0.5826(4) 0.8742(4) 0.0251(17) Uani 1 1 d .
O19 O -0.1109(6) 0.7290(4) 0.9040(3) 0.0231(16) Uani 1 1 d .
O20 O -0.2148(6) 0.7852(4) 0.8187(4) 0.0256(17) Uani 1 1 d .
O21 O -0.0880(6) 0.6897(4) 0.7275(3) 0.0202(16) Uani 1 1 d .
O22 O -0.2078(6) 0.6329(4) 0.7915(4) 0.0235(16) Uani 1 1 d .
O23 O 0.4757(7) 0.4946(4) 0.7405(4) 0.0326(19) Uani 1 1 d .
O24 O 0.2871(6) 0.5304(4) 0.6830(3) 0.0206(16) Uani 1 1 d .
O25 O 0.2624(6) 0.4318(4) 0.7350(4) 0.0270(17) Uani 1 1 d .
O26 O 0.0933(6) 0.4540(4) 0.6723(3) 0.0226(16) Uani 1 1 d .
O27 O 0.0699(7) 0.3419(4) 0.7215(4) 0.0309(19) Uani 1 1 d .
O28 O -0.0247(6) 0.4763(4) 0.7743(4) 0.0253(17) Uani 1 1 d .
O29 O -0.2501(6) 0.4787(4) 0.7601(4) 0.0274(18) Uani 1 1 d .
O30 O -0.1102(6) 0.5403(4) 0.6973(3) 0.0212(16) Uani 1 1 d .
O31 O -0.1850(6) 0.5867(4) 0.5994(4) 0.0243(17) Uani 1 1 d .
O32 O 0.0962(6) 0.6083(4) 0.7071(3) 0.0176(15) Uani 1 1 d .
O33 O 0.0138(6) 0.6649(4) 0.6223(3) 0.0197(15) Uani 1 1 d .
O34 O 0.0042(5) 0.5153(4) 0.5944(3) 0.0184(15) Uani 1 1 d .
O35 O 0.1997(6) 0.5881(4) 0.6003(3) 0.0221(16) Uani 1 1 d .
O36 O 0.1799(6) 0.4330(4) 0.5571(4) 0.0266(17) Uani 1 1 d .
O37 O 0.2237(6) 0.7447(4) 0.6999(3) 0.0245(17) Uani 1 1 d .
O38 O 0.0897(6) 0.6221(4) 0.4975(4) 0.0280(18) Uani 1 1 d .
O39 O 0.1124(6) 0.7747(4) 0.5909(4) 0.0224(16) Uani 1 1 d .
O40 O 0.2970(6) 0.6954(4) 0.5670(3) 0.0201(15) Uani 1 1 d .
O41 O 0.4244(6) 0.7092(4) 0.4771(3) 0.0242(17) Uani 1 1 d .
O42 O 0.2598(6) 0.7991(4) 0.5172(3) 0.0208(16) Uani 1 1 d .
O43 O 0.4649(6) 0.8612(4) 0.5592(3) 0.0191(15) Uani 1 1 d .
O44 O 0.5015(6) 0.7627(4) 0.6131(3) 0.0194(15) Uani 1 1 d .
O45 O 0.3152(6) 0.8482(4) 0.6404(3) 0.0170(15) Uani 1 1 d .
O46 O 0.0661(6) 0.8630(4) 0.5251(4) 0.0283(18) Uani 1 1 d .
O47 O 0.2644(6) 0.9491(4) 0.5863(3) 0.0202(16) Uani 1 1 d .
O48 O 0.1245(6) 0.9271(4) 0.6629(3) 0.0204(16) Uani 1 1 d .
O49 O 0.0274(6) 1.0500(4) 0.7529(4) 0.0251(17) Uani 1 1 d .
O50 O 0.1930(5) 1.0637(4) 0.6783(3) 0.0183(15) Uani 1 1 d .
O51 O 0.1752(6) 0.9712(4) 0.7946(3) 0.0188(15) Uani 1 1 d .
O52 O 0.2477(6) 1.1076(4) 0.8032(3) 0.0180(15) Uani 1 1 d .
O53 O 0.3355(5) 0.9937(4) 0.7215(3) 0.0165(15) Uani 1 1 d .
O54 O 0.3971(6) 1.0505(4) 0.8574(3) 0.0177(15) Uani 1 1 d .
O55 O 0.4398(6) 1.1991(4) 0.8660(4) 0.0256(17) Uani 1 1 d .
O56 O 0.3927(6) 1.1251(4) 0.7276(3) 0.0214(16) Uani 1 1 d .
O57 O 0.5459(6) 1.0768(4) 0.7897(3) 0.0196(15) Uani 1 1 d .
O58 O 0.7621(6) 1.0598(4) 0.8237(4) 0.0253(17) Uani 1 1 d .
O59 O 0.5789(6) 0.9729(4) 0.8347(3) 0.0189(15) Uani 1 1 d .
O60 O 0.6645(6) 1.0071(4) 0.6921(3) 0.0198(15) Uani 1 1 d .
O61 O 0.3207(6) 1.0954(4) 0.5952(4) 0.0244(17) Uani 1 1 d .
O62 O 0.4706(6) 1.0123(4) 0.6308(3) 0.0203(16) Uani 1 1 d .
O63 O 0.6375(6) 0.9571(4) 0.5532(4) 0.0270(17) Uani 1 1 d .
O64 O 0.6582(6) 0.8625(4) 0.6183(3) 0.0201(15) Uani 1 1 d .
O65 O 0.7135(6) 0.7501(4) 0.6607(4) 0.0257(17) Uani 1 1 d .
O66 O 0.7092(6) 0.9073(4) 0.7439(3) 0.0196(15) Uani 1 1 d .
O67 O 0.5111(6) 0.9186(4) 0.6987(3) 0.0174(15) Uani 1 1 d .
O68 O 0.5537(6) 0.8064(4) 0.7450(3) 0.0182(15) Uani 1 1 d .
O69 O 0.3668(5) 0.8904(4) 0.7709(3) 0.0150(14) Uani 1 1 d .
O70 O 0.4287(5) 0.9442(4) 0.9008(3) 0.0168(15) Uani 1 1 d .
O71 O 0.6227(6) 1.1387(4) 0.9382(4) 0.0219(16) Uani 1 1 d .
O72 O 0.6370(6) 1.0169(4) 0.9750(3) 0.0224(16) Uani 1 1 d .
O73 O 0.6224(5) 0.8611(4) 0.8809(3) 0.0174(15) Uani 1 1 d .
O74 O 0.5474(6) 0.8984(4) 1.0044(3) 0.0222(16) Uani 1 1 d .
O75 O 0.7415(6) 0.8215(4) 0.9752(4) 0.0243(17) Uani 1 1 d .
O76 O 0.8358(6) 0.9424(4) 0.9456(4) 0.0294(18) Uani 1 1 d .
O77 O 0.7598(6) 0.9746(4) 1.0654(3) 0.0183(15) Uani 1 1 d .
O78 O -0.0599(13) 0.7140(9) 0.4351(8) 0.030(4) Uiso 0.50 1 d P
O79 O 0.1829(12) 0.6105(8) 0.3933(7) 0.033(3) Uiso 0.55 1 d P
O80 O 0.355(3) 0.820(2) 0.2707(17) 0.040(9) Uiso 0.25 1 d P
O81' O -0.1622(13) 0.8639(11) 0.4831(9) 0.024(6) Uiso 0.48(3) 1 d P
O81 O -0.1513(15) 0.9089(13) 0.5125(10) 0.042(7) Uiso 0.52(3) 1 d P
O82 O -0.3171(17) 0.7610(12) 0.4896(10) 0.062(6) Uiso 0.60 1 d P
O82' O -0.325(3) 0.7300(18) 0.4931(15) 0.061(8) Uiso 0.40 1 d P
O83 O 1.0249(8) 1.0663(6) 0.9266(5) 0.052(3) Uiso 1 1 d .
O84 O 0.6487(12) 0.6424(8) 0.8940(7) 0.034(4) Uiso 0.55 1 d P
O85' O 0.701(3) 1.229(2) 0.8838(19) 0.063(10) Uiso 0.30 1 d P
O85 O 0.778(2) 1.2431(13) 0.9313(12) 0.069(6) Uiso 0.50 1 d P
O86 O 0.671(2) 0.7049(15) 0.3495(13) 0.072(7) Uiso 0.45 1 d P
O86' O 0.759(3) 0.7440(18) 0.3618(15) 0.075(9) Uiso 0.40 1 d P
O87 O 0.5101(7) 0.8153(5) 0.4201(4) 0.040(2) Uiso 1 1 d .
O88 O 0.430(3) 0.6643(17) 0.3276(15) 0.076(9) Uiso 0.40 1 d P
O89' O 0.108(3) 0.929(2) 0.446(2) 0.070(11) Uiso 0.30 1 d P
O89 O 0.1697(15) 0.9777(11) 0.4730(9) 0.078(5) Uiso 0.70 1 d P
O90 O 0.783(2) 0.5252(15) 0.9528(13) 0.073(7) Uiso 0.45 1 d P
O91 O 0.587(2) 0.5958(16) 0.4305(14) 0.076(8) Uiso 0.45 1 d P
O92 O -0.132(3) 0.8037(19) 0.3666(16) 0.067(9) Uiso 0.35 1 d P
O93 O 0.1866(11) 0.8086(8) 0.3131(7) 0.041(3) Uiso 0.65 1 d P
O93' O 0.1268(15) 0.8650(10) 0.3724(9) 0.034(4) Uiso 0.45 1 d P
O94 O 0.3306(12) 0.5385(8) 0.4805(7) 0.067(4) Uiso 0.80 1 d P
O95 O 0.179(2) 0.2288(13) 0.7587(12) 0.068(6) Uiso 0.50 1 d P
O95' O 0.264(5) 0.249(3) 0.752(3) 0.065(15) Uiso 0.20 1 d P
O96' O 0.862(2) 1.0461(17) 0.6583(15) 0.005(6) Uiso 0.20 1 d P
O96 O 0.8509(17) 1.0822(12) 0.6837(10) 0.069(6) Uiso 0.60 1 d P
O97 O 0.505(5) 0.490(3) 0.977(2) 0.053(14) Uiso 0.20 1 d P
O98 O -0.039(3) 0.9541(19) 0.4291(17) 0.072(9) Uiso 0.35 1 d P
O99 O 0.741(3) 0.6536(18) 1.0349(16) 0.074(9) Uiso 0.40 1 d P
O99' O 0.666(5) 0.652(3) 1.038(2) 0.073(14) Uiso 0.25 1 d P
O100 O 1.007(3) 1.256(2) 0.8151(18) 0.079(10) Uiso 0.35 1 d P
O101 O 0.150(3) 0.751(2) 0.3911(17) 0.075(10) Uiso 0.35 1 d P
O102 O 0.505(3) 0.5778(19) 0.5558(17) 0.069(9) Uiso 0.35 1 d P
O103 O 0.6222(16) 0.6045(11) 0.6842(10) 0.051(5) Uiso 0.50 1 d P
O104 O 0.167(4) 0.662(2) 0.225(2) 0.041(11) Uiso 0.20 1 d P

loop_
_atom_site_aniso_label
_atom_site_aniso_U_11
_atom_site_aniso_U_22
_atom_site_aniso_U_33
_atom_site_aniso_U_23
_atom_site_aniso_U_13
_atom_site_aniso_U_12
W1 0.0208(2) 0.0179(2) 0.0206(2) 0.00626(17) -0.00267(18) -0.00128(17)
W2 0.0210(2) 0.0168(2) 0.0147(2) 0.00357(16) 0.00237(17) -0.00084(17)
W3 0.0293(3) 0.0199(2) 0.0222(2) 0.00953(18) -0.00084(19) -0.00012(18)
W4 0.0273(2) 0.0208(2) 0.0170(2) 0.00565(17) 0.00603(18) -0.00102(18)
W5 0.0173(2) 0.0185(2) 0.0187(2) 0.00268(17) 0.00499(17) 0.00161(17)
W6 0.0219(2) 0.0183(2) 0.0255(2) 0.00699(18) 0.00073(19) 0.00273(18)
W7 0.0259(2) 0.0162(2) 0.0245(2) 0.00626(18) 0.00195(19) -0.00018(18)
W8 0.0214(2) 0.0195(2) 0.0203(2) 0.00463(18) 0.00534(18) -0.00260(17)
W9 0.0162(2) 0.0175(2) 0.0162(2) 0.00338(17) 0.00175(17) -0.00004(16)
W10 0.0203(2) 0.0154(2) 0.0175(2) 0.00144(17) 0.00317(17) 0.00200(17)
W11 0.0185(2) 0.0179(2) 0.0132(2) 0.00262(16) 0.00360(16) 0.00002(16)
W12 0.0176(2) 0.0193(2) 0.0175(2) 0.00524(17) -0.00074(17) 0.00017(17)
W13 0.0173(2) 0.0199(2) 0.0187(2) 0.00697(17) 0.00281(17) 0.00394(17)
W14 0.0206(2) 0.0156(2) 0.0153(2) 0.00410(16) 0.00181(17) 0.00160(16)
W15 0.0158(2) 0.0193(2) 0.0146(2) 0.00403(17) 0.00237(16) -0.00066(16)
W16 0.0210(2) 0.0183(2) 0.0160(2) 0.00675(17) 0.00122(17) 0.00127(17)
W17 0.0170(2) 0.0195(2) 0.0163(2) 0.00463(17) 0.00420(17) 0.00364(17)
W18 0.0182(2) 0.0202(2) 0.0145(2) 0.00542(17) 0.00389(17) -0.00036(17)
Fe1 0.0150(7) 0.0169(7) 0.0147(7) 0.0035(6) 0.0003(6) 0.0020(6)
Fe2 0.0161(7) 0.0159(7) 0.0134(7) 0.0024(6) 0.0030(6) 0.0024(6)
Fe3 0.0175(8) 0.0197(7) 0.0130(7) 0.0030(6) 0.0025(6) 0.0025(6)
Fe4 0.0167(8) 0.0192(7) 0.0141(7) 0.0025(6) 0.0028(6) 0.0016(6)
Fe5 0.0179(8) 0.0191(7) 0.0163(7) 0.0035(6) 0.0025(6) -0.0005(6)
Si1 0.0182(15) 0.0152(13) 0.0140(14) 0.0034(11) 0.0015(11) -0.0009(11)
Si2 0.0148(14) 0.0151(13) 0.0116(13) 0.0030(11) 0.0017(11) 0.0004(11)
K1 0.023(2) 0.044(2) 0.058(3) 0.028(2) -0.0048(18) -0.0063(17)
K2 0.047(3) 0.022(3) 0.030(3) 0.002(2) 0.019(3) -0.007(2)
K3 0.034(4) 0.046(4) 0.060(4) 0.012(3) -0.011(4) -0.000(3)
K4 0.072(4) 0.066(4) 0.026(3) -0.014(2) -0.000(3) 0.041(3)
K5 0.069(5) 0.071(5) 0.065(5) 0.025(4) 0.007(4) 0.009(4)
K6 0.063(5) 0.043(4) 0.083(6) 0.013(4) -0.001(4) -0.010(3)
K8 0.087(7) 0.128(9) 0.103(8) 0.073(7) 0.001(6) 0.016(6)
K9 0.173(16) 0.042(7) 0.039(7) 0.016(5) -0.060(8) -0.052(8)
K10 0.083(8) 0.145(11) 0.148(11) 0.006(9) 0.044(8) -0.001(7)
K11 0.098(10) 0.080(8) 0.034(6) 0.029(6) 0.034(6) 0.063(8)
O1 0.029(4) 0.017(4) 0.030(4) 0.005(3) -0.010(4) 0.000(3)
O2 0.016(4) 0.012(3) 0.021(4) 0.002(3) -0.002(3) -0.004(3)
O3 0.018(4) 0.022(4) 0.023(4) 0.006(3) -0.001(3) -0.001(3)
O4 0.017(4) 0.013(3) 0.023(4) 0.006(3) 0.001(3) 0.001(3)
O5 0.021(4) 0.023(4) 0.022(4) 0.009(3) -0.001(3) -0.001(3)
O6 0.035(5) 0.020(4) 0.018(4) 0.007(3) -0.000(3) 0.000(3)
O7 0.021(4) 0.018(4) 0.016(4) 0.004(3) -0.001(3) -0.003(3)
O8 0.038(5) 0.024(4) 0.016(4) -0.000(3) 0.010(3) -0.001(3)
O9 0.016(4) 0.019(4) 0.022(4) 0.008(3) 0.007(3) 0.002(3)
O10 0.028(4) 0.017(4) 0.017(4) 0.001(3) 0.005(3) -0.002(3)
O11 0.024(4) 0.019(4) 0.016(4) 0.005(3) 0.005(3) 0.003(3)
O12 0.043(5) 0.039(5) 0.034(5) 0.022(4) -0.004(4) -0.005(4)
O13 0.028(4) 0.023(4) 0.032(4) 0.014(3) -0.004(4) 0.004(3)
O14 0.038(5) 0.023(4) 0.027(4) 0.013(3) -0.002(4) -0.000(4)
O15 0.034(5) 0.026(4) 0.022(4) 0.009(3) 0.002(3) -0.004(3)
O16 0.019(4) 0.015(3) 0.015(4) 0.000(3) 0.002(3) -0.002(3)
O17 0.043(5) 0.033(5) 0.022(4) 0.013(4) 0.014(4) -0.000(4)
O18 0.028(4) 0.022(4) 0.022(4) 0.006(3) 0.009(3) -0.004(3)
O19 0.025(4) 0.021(4) 0.019(4) 0.004(3) 0.007(3) 0.000(3)
O20 0.018(4) 0.029(4) 0.024(4) 0.005(3) 0.006(3) 0.000(3)
O21 0.019(4) 0.022(4) 0.015(4) 0.002(3) 0.004(3) 0.005(3)
O22 0.016(4) 0.023(4) 0.024(4) 0.003(3) 0.005(3) -0.003(3)
O23 0.029(5) 0.026(4) 0.040(5) 0.012(4) -0.001(4) 0.005(4)
O24 0.014(4) 0.020(4) 0.023(4) 0.004(3) 0.001(3) 0.004(3)
O25 0.029(4) 0.018(4) 0.034(4) 0.010(3) 0.003(4) 0.004(3)
O26 0.027(4) 0.014(4) 0.021(4) 0.002(3) 0.002(3) 0.001(3)
O27 0.033(5) 0.015(4) 0.040(5) 0.009(4) 0.000(4) -0.006(3)
O28 0.030(4) 0.016(4) 0.025(4) 0.004(3) 0.008(3) 0.000(3)
O29 0.021(4) 0.024(4) 0.030(4) 0.005(3) 0.005(3) -0.005(3)
O30 0.019(4) 0.018(4) 0.020(4) 0.002(3) 0.004(3) -0.000(3)
O31 0.024(4) 0.021(4) 0.022(4) 0.004(3) -0.000(3) 0.000(3)
O32 0.020(4) 0.013(3) 0.015(4) 0.001(3) 0.002(3) 0.001(3)
O33 0.017(4) 0.021(4) 0.018(4) 0.005(3) 0.001(3) 0.003(3)
O34 0.011(4) 0.019(4) 0.022(4) 0.007(3) -0.001(3) -0.002(3)
O35 0.020(4) 0.022(4) 0.020(4) 0.004(3) 0.003(3) 0.001(3)
O36 0.027(4) 0.020(4) 0.027(4) 0.003(3) 0.005(3) 0.000(3)
O37 0.029(4) 0.023(4) 0.016(4) 0.004(3) -0.002(3) -0.001(3)
O38 0.035(5) 0.020(4) 0.019(4) 0.002(3) -0.004(3) -0.008(3)
O39 0.024(4) 0.016(4) 0.023(4) 0.004(3) 0.001(3) 0.003(3)
O40 0.016(4) 0.022(4) 0.018(4) 0.004(3) 0.004(3) -0.000(3)
O41 0.024(4) 0.029(4) 0.020(4) 0.009(3) 0.010(3) 0.007(3)
O42 0.023(4) 0.021(4) 0.013(4) 0.003(3) 0.002(3) -0.002(3)
O43 0.020(4) 0.019(4) 0.012(3) -0.000(3) 0.004(3) -0.002(3)
O44 0.015(4) 0.025(4) 0.018(4) 0.008(3) 0.005(3) 0.002(3)
O45 0.019(4) 0.017(3) 0.011(3) 0.001(3) 0.003(3) 0.001(3)
O46 0.021(4) 0.029(4) 0.030(4) 0.008(4) -0.006(3) 0.006(3)
O47 0.024(4) 0.017(4) 0.017(4) 0.004(3) 0.004(3) 0.003(3)
O48 0.022(4) 0.015(3) 0.021(4) 0.005(3) -0.003(3) 0.001(3)
O49 0.019(4) 0.029(4) 0.025(4) 0.007(3) 0.004(3) 0.007(3)
O50 0.015(4) 0.023(4) 0.016(4) 0.007(3) -0.002(3) 0.000(3)
O51 0.016(4) 0.023(4) 0.018(4) 0.010(3) 0.002(3) 0.002(3)
O52 0.017(4) 0.016(3) 0.021(4) 0.008(3) 0.002(3) 0.005(3)
O53 0.015(4) 0.017(3) 0.014(3) 0.004(3) 0.000(3) 0.003(3)
O54 0.018(4) 0.020(4) 0.014(3) 0.005(3) 0.004(3) 0.004(3)
O55 0.030(4) 0.017(4) 0.025(4) 0.005(3) -0.002(3) 0.004(3)
O56 0.027(4) 0.017(4) 0.017(4) 0.003(3) 0.006(3) 0.002(3)
O57 0.022(4) 0.014(3) 0.019(4) 0.004(3) 0.004(3) -0.004(3)
O58 0.019(4) 0.025(4) 0.027(4) 0.007(3) 0.006(3) -0.003(3)
O59 0.023(4) 0.018(4) 0.012(3) 0.003(3) 0.005(3) 0.002(3)
O60 0.023(4) 0.020(4) 0.016(4) 0.008(3) 0.006(3) -0.001(3)
O61 0.028(4) 0.022(4) 0.022(4) 0.009(3) 0.001(3) 0.002(3)
O62 0.022(4) 0.019(4) 0.019(4) 0.008(3) 0.001(3) -0.004(3)
O63 0.031(5) 0.027(4) 0.022(4) 0.009(3) 0.005(3) -0.004(3)
O64 0.019(4) 0.026(4) 0.014(4) 0.005(3) 0.008(3) 0.006(3)
O65 0.020(4) 0.033(4) 0.021(4) 0.006(3) 0.003(3) 0.008(3)
O66 0.016(4) 0.024(4) 0.018(4) 0.007(3) 0.006(3) 0.002(3)
O67 0.019(4) 0.019(4) 0.014(3) 0.006(3) 0.005(3) 0.002(3)
O68 0.016(4) 0.019(4) 0.016(4) 0.004(3) 0.003(3) 0.003(3)
O69 0.009(3) 0.020(4) 0.013(3) 0.006(3) 0.002(3) -0.002(3)
O70 0.014(4) 0.020(4) 0.014(3) 0.004(3) 0.002(3) 0.002(3)
O71 0.017(4) 0.021(4) 0.023(4) 0.006(3) 0.003(3) -0.004(3)
O72 0.025(4) 0.022(4) 0.018(4) 0.005(3) 0.003(3) 0.005(3)
O73 0.016(4) 0.019(4) 0.013(3) 0.003(3) -0.001(3) 0.000(3)
O74 0.017(4) 0.025(4) 0.021(4) 0.005(3) 0.007(3) 0.001(3)
O75 0.026(4) 0.020(4) 0.022(4) 0.005(3) 0.003(3) 0.005(3)
O76 0.019(4) 0.037(5) 0.028(4) 0.008(4) 0.008(3) -0.000(3)
O77 0.020(4) 0.017(4) 0.016(4) 0.005(3) 0.002(3) 0.002(3)

loop_
_atom_type_symbol
_atom_type_description
_atom_type_scat_dispersion_real
_atom_type_scat_dispersion_imag
_atom_type_scat_source
W W -0.8490 6.8722 'International Tables Vol C Tables 4.2.6.8 and 6.1.1.4'
Fe Fe 0.3463 0.8444 'International Tables Vol C Tables 4.2.6.8 and 6.1.1.4'
Si Si 0.0817 0.0704 'International Tables Vol C Tables 4.2.6.8 and 6.1.1.4'
K K 0.2009 0.2494 'International Tables Vol C Tables 4.2.6.8 and 6.1.1.4'
O O 0.0106 0.0060 'International Tables Vol C Tables 4.2.6.8 and 6.1.1.4'
H H 0.0000 0.0000 'International Tables Vol C Tables 4.2.6.8 and 6.1.1.4'

loop_
_geom_angle_atom_site_label_1
_geom_angle_atom_site_label_2
_geom_angle_atom_site_label_3
_geom_angle
_geom_angle_site_symmetry_1
_geom_angle_site_symmetry_3
O1 W1 O2 102.1(3) . .
O1 W1 O3 101.8(3) . .
O2 W1 O3 94.0(3) . .
O1 W1 O5 95.8(3) . .
O2 W1 O5 95.0(3) . .
O3 W1 O5 158.1(3) . .
O1 W1 O6 88.4(3) . .
O2 W1 O6 169.5(3) . .
O3 W1 O6 84.3(3) . .
O5 W1 O6 83.2(3) . .
O1 W1 O4 166.3(3) . .
O2 W1 O4 88.5(3) . .
O3 W1 O4 85.9(3) . .
O5 W1 O4 74.4(3) . .
O6 W1 O4 81.0(3) . .
O1 W1 K1' 75.9(3) . .
O2 W1 K1' 60.7(3) . .
O3 W1 K1' 48.7(3) . .
O5 W1 K1' 150.8(2) . .
O6 W1 K1' 123.8(2) . .
O4 W1 K1' 117.3(2) . .
O1 W1 K9 42.1(4) . 2_677
O2 W1 K9 144.0(3) . 2_677
O3 W1 K9 97.4(3) . 2_677
O5 W1 K9 86.8(3) . 2_677
O6 W1 K9 46.4(3) . 2_677
O4 W1 K9 126.2(3) . 2_677
K1' W1 K9 103.6(3) . 2_677
O1 W1 K1 114.2(3) . .
O2 W1 K1 48.9(2) . .
O3 W1 K1 45.8(2) . .
O5 W1 K1 135.7(2) . .
O6 W1 K1 127.1(2) . .
O4 W1 K1 79.33(19) . .
K1' W1 K1 38.62(14) . .
K9 W1 K1 137.2(3) 2_677 .
O8 W2 O7 101.9(3) . .
O8 W2 O9 102.6(3) . .
O7 W2 O9 94.7(3) . .
O8 W2 O5 97.6(4) . .
O7 W2 O5 94.0(3) . .
O9 W2 O5 155.8(3) . .
O8 W2 O10 90.6(3) . .
O7 W2 O10 167.3(3) . .
O9 W2 O10 83.8(3) . .
O5 W2 O10 82.7(3) . .
O8 W2 O4 168.0(3) . .
O7 W2 O4 87.1(3) . .
O9 W2 O4 84.3(3) . .
O5 W2 O4 73.7(3) . .
O10 W2 O4 80.3(3) . .
O8 W2 K2 111.7(3) . .
O7 W2 K2 50.1(2) . .
O9 W2 K2 44.9(2) . .
O5 W2 K2 136.5(2) . .
O10 W2 K2 126.4(2) . .
O4 W2 K2 80.10(19) . .
O12 W3 O6 105.1(4) . .
O12 W3 O15 100.5(4) . .
O6 W3 O15 93.2(3) . .
O12 W3 O13 97.1(4) . .
O6 W3 O13 85.9(3) . .
O15 W3 O13 162.0(3) . .
O12 W3 O14 99.8(4) . .
O6 W3 O14 154.1(3) . .
O15 W3 O14 89.0(3) . .
O13 W3 O14 84.1(3) . .
O12 W3 O11 169.5(3) . .
O6 W3 O11 82.7(3) . .
O15 W3 O11 85.8(3) . .
O13 W3 O11 76.2(3) . .
O14 W3 O11 71.7(3) . .
O12 W3 K9 53.6(3) . 2_677
O6 W3 K9 53.8(3) . 2_677
O15 W3 K9 114.5(4) . 2_677
O13 W3 K9 79.3(4) . 2_677
O14 W3 K9 145.8(3) . 2_677
O11 W3 K9 131.2(3) . 2_677
O12 W3 K14 67.2(6) . .
O6 W3 K14 159.3(5) . .
O15 W3 K14 70.4(5) . .
O13 W3 K14 113.6(5) . .
O14 W3 K14 42.2(5) . .
O11 W3 K14 107.7(5) . .
K9 W3 K14 120.7(5) 2_677 .
O12 W3 K12 69.6(4) . .
O6 W3 K12 136.1(4) . .
O15 W3 K12 130.6(4) . .
O13 W3 K12 53.2(4) . .
O14 W3 K12 48.6(4) . .
O11 W3 K12 99.8(4) . .
K9 W3 K12 98.2(4) 2_677 .
K14 W3 K12 61.1(6) . .
O12 W3 K8' 65.1(8) . .
O6 W3 K8' 82.9(7) . .
O15 W3 K8' 163.2(8) . .
O13 W3 K8' 34.4(8) . .
O14 W3 K8' 101.6(7) . .
O11 W3 K8' 109.8(8) . .
K9 W3 K8' 50.5(8) 2_677 .
K14 W3 K8' 109.0(8) . .
K12 W3 K8' 54.7(8) . .
O17 W4 O10 105.0(3) . .
O17 W4 O15 99.8(4) . .
O10 W4 O15 93.1(3) . .
O17 W4 O19 98.6(4) . .
O10 W4 O19 87.2(3) . .
O15 W4 O19 160.9(3) . .
O17 W4 O18 100.5(3) . .
O10 W4 O18 154.0(3) . .
O15 W4 O18 87.1(3) . .
O19 W4 O18 84.5(3) . .
O17 W4 O16 170.6(3) . .
O10 W4 O16 82.9(3) . .
O15 W4 O16 84.7(3) . .
O19 W4 O16 76.3(3) . .
O18 W4 O16 71.3(3) . .
O20 W5 O21 102.8(3) . .
O20 W5 O9 103.0(3) . .
O21 W5 O9 91.6(3) . .
O20 W5 O22 100.2(3) . .
O21 W5 O22 88.4(3) . .
O9 W5 O22 156.2(3) . .
O20 W5 O19 100.6(3) . .
O21 W5 O19 156.2(3) . .
O9 W5 O19 86.8(3) . .
O22 W5 O19 83.8(3) . .
O20 W5 O16 174.5(3) . .
O21 W5 O16 81.2(3) . .
O9 W5 O16 80.5(3) . .
O22 W5 O16 76.0(3) . .
O19 W5 O16 75.1(3) . .
O20 W5 K1' 53.9(3) . 1_455
O21 W5 K1' 93.2(2) . 1_455
O9 W5 K1' 156.8(2) . 1_455
O22 W5 K1' 46.7(3) . 1_455
O19 W5 K1' 97.6(3) . 1_455
O16 W5 K1' 122.6(2) . 1_455
O20 W5 K2 81.9(3) . .
O21 W5 K2 51.1(2) . .
O9 W5 K2 51.8(2) . .
O22 W5 K2 138.1(2) . .
O19 W5 K2 137.4(2) . .
O16 W5 K2 103.66(19) . .
K1' W5 K2 116.53(16) 1_455 .
O20 W5 K5 49.2(3) . 1_455
O21 W5 K5 90.0(2) . 1_455
O9 W5 K5 55.8(2) . 1_455
O22 W5 K5 147.9(3) . 1_455
O19 W5 K5 108.3(2) . 1_455
O16 W5 K5 135.3(2) . 1_455
K1' W5 K5 101.53(17) 1_455 1_455
K2 W5 K5 43.17(15) . 1_455
O23 W6 O13 102.1(4) . .
O23 W6 O25 102.8(4) . .
O13 W6 O25 86.1(3) . .
O23 W6 O3 101.5(3) . .
O13 W6 O3 87.6(3) . .
O25 W6 O3 155.6(3) . .
O23 W6 O24 101.8(3) . .
O13 W6 O24 156.0(3) . .
O25 W6 O24 86.9(3) . .
O3 W6 O24 89.3(3) . .
O23 W6 O11 177.2(3) . .
O13 W6 O11 75.4(3) . .
O25 W6 O11 75.8(3) . .
O3 W6 O11 79.8(3) . .
O24 W6 O11 80.6(3) . .
O23 W6 K8 47.9(3) . .
O13 W6 K8 54.3(3) . .
O25 W6 K8 99.8(3) . .
O3 W6 K8 95.5(3) . .
O24 W6 K8 149.8(3) . .
O11 W6 K8 129.6(2) . .
O23 W6 K1' 60.8(3) . .
O13 W6 K1' 107.0(3) . .
O25 W6 K1' 160.4(3) . .
O3 W6 K1' 42.6(2) . .
O24 W6 K1' 86.3(2) . .
O11 W6 K1' 121.0(2) . .
K8 W6 K1' 77.6(2) . .
O23 W6 K1 82.2(3) . .
O13 W6 K1 138.3(2) . .
O25 W6 K1 133.9(2) . .
O3 W6 K1 51.4(2) . .
O24 W6 K1 47.9(2) . .
O11 W6 K1 100.58(18) . .
K8 W6 K1 115.33(17) . .
K1' W6 K1 39.17(13) . .
O23 W6 K8' 66.5(8) . .
O13 W6 K8' 36.8(8) . .
O25 W6 K8' 102.2(7) . .
O3 W6 K8' 86.4(7) . .
O24 W6 K8' 166.4(8) . .
O11 W6 K8' 111.3(8) . .
K8 W6 K8' 19.2(7) . .
K1' W6 K8' 81.9(7) . .
K1 W6 K8' 120.9(7) . .
O27 W7 O26 104.1(3) . .
O27 W7 O28 99.6(3) . .
O26 W7 O28 92.8(3) . .
O27 W7 O14 101.0(3) . .
O26 W7 O14 154.0(3) . .
O28 W7 O14 89.7(3) . .
O27 W7 O25 98.4(3) . .
O26 W7 O25 84.6(3) . .
O28 W7 O25 161.8(3) . .
O14 W7 O25 85.0(3) . .
O27 W7 O11 171.2(3) . .
O26 W7 O11 82.7(3) . .
O28 W7 O11 85.4(3) . .
O14 W7 O11 71.7(3) . .
O25 W7 O11 76.5(3) . .
O27 W7 K12 75.3(4) . .
O26 W7 K12 137.3(4) . .
O28 W7 K12 129.9(4) . .
O14 W7 K12 45.0(4) . .
O25 W7 K12 54.1(4) . .
O11 W7 K12 95.9(4) . .
O27 W7 K14 74.9(5) . .
O26 W7 K14 164.5(5) . .
O28 W7 K14 72.3(5) . .
O14 W7 K14 34.6(5) . .
O25 W7 K14 110.9(5) . .
O11 W7 K14 100.0(5) . .
K12 W7 K14 58.0(6) . .
O29 W8 O30 103.6(3) . .
O29 W8 O18 101.9(3) . .
O30 W8 O18 153.9(3) . .
O29 W8 O28 100.1(3) . .
O30 W8 O28 90.1(3) . .
O18 W8 O28 90.8(3) . .
O29 W8 O22 98.5(3) . .
O30 W8 O22 85.4(3) . .
O18 W8 O22 85.5(3) . .
O28 W8 O22 161.4(3) . .
O29 W8 O16 171.8(3) . .
O30 W8 O16 82.2(3) . .
O18 W8 O16 71.9(3) . .
O28 W8 O16 85.6(3) . .
O22 W8 O16 76.0(3) . .
O29 W8 K4 36.1(3) . 2_566
O30 W8 K4 69.3(2) . 2_566
O18 W8 K4 134.0(2) . 2_566
O28 W8 K4 110.0(2) . 2_566
O22 W8 K4 85.2(2) . 2_566
O16 W8 K4 146.9(2) . 2_566
O31 W9 O33 100.6(3) . .
O31 W9 O34 99.4(3) . .
O33 W9 O34 93.2(3) . .
O31 W9 O21 100.8(3) . .
O33 W9 O21 89.9(3) . .
O34 W9 O21 158.6(3) . .
O31 W9 O30 95.6(3) . .
O33 W9 O30 163.8(3) . .
O34 W9 O30 86.1(3) . .
O21 W9 O30 85.2(3) . .
O31 W9 O32 173.0(3) . .
O33 W9 O32 83.5(3) . .
O34 W9 O32 74.6(3) . .
O21 W9 O32 84.8(3) . .
O30 W9 O32 80.6(3) . .
O31 W9 K3' 52.3(3) . .
O33 W9 K3' 49.7(3) . .
O34 W9 K3' 109.8(3) . .
O21 W9 K3' 88.2(3) . .
O30 W9 K3' 145.2(3) . .
O32 W9 K3' 132.7(3) . .
O31 W9 K3 58.4(3) . .
O33 W9 K3 43.0(2) . .
O34 W9 K3 106.6(2) . .
O21 W9 K3 90.0(2) . .
O30 W9 K3 152.1(2) . .
O32 W9 K3 126.3(2) . .
K3' W9 K3 6.9(2) . .
O31 W9 K2 105.9(3) . .
O33 W9 K2 46.9(2) . .
O34 W9 K2 135.4(2) . .
O21 W9 K2 43.0(2) . .
O30 W9 K2 126.2(2) . .
O32 W9 K2 80.98(19) . .
K3' W9 K2 63.0(3) . .
K3 W9 K2 60.63(14) . .
O36 W10 O35 102.2(3) . .
O36 W10 O24 100.6(3) . .
O35 W10 O24 92.7(3) . .
O36 W10 O34 97.8(3) . .
O35 W10 O34 92.2(3) . .
O24 W10 O34 159.5(3) . .
O36 W10 O26 93.8(3) . .
O35 W10 O26 164.0(3) . .
O24 W10 O26 85.5(3) . .
O34 W10 O26 84.3(3) . .
O36 W10 O32 170.6(3) . .
O35 W10 O32 83.4(3) . .
O24 W10 O32 86.6(3) . .
O34 W10 O32 74.2(3) . .
O26 W10 O32 80.6(3) . .
O36 W10 K1 107.0(3) . .
O35 W10 K1 46.3(2) . .
O24 W10 K1 46.4(2) . .
O34 W10 K1 134.7(2) . .
O26 W10 K1 129.6(2) . .
O32 W10 K1 82.39(19) . .
O41 W11 O40 102.2(3) . .
O41 W11 O42 97.5(3) . .
O40 W11 O42 93.3(3) . .
O41 W11 O44 100.7(3) . .
O40 W11 O44 91.7(3) . .
O42 W11 O44 159.6(3) . .
O41 W11 O43 93.7(3) . .
O40 W11 O43 164.1(3) . .
O42 W11 O43 84.7(3) . .
O44 W11 O43 85.1(3) . .
O41 W11 O45 170.1(3) . .
O40 W11 O45 83.5(3) . .
O42 W11 O45 73.9(3) . .
O44 W11 O45 87.1(3) . .
O43 W11 O45 80.8(3) . .
O41 W11 K1 109.1(3) . .
O40 W11 K1 46.3(2) . .
O42 W11 K1 134.6(2) . .
O44 W11 K1 45.6(2) . .
O43 W11 K1 127.7(2) . .
O45 W11 K1 80.69(18) . .
O41 W11 K13 79.8(3) . .
O40 W11 K13 136.9(3) . .
O42 W11 K13 44.5(3) . .
O44 W11 K13 130.7(3) . .
O43 W11 K13 46.1(3) . .
O45 W11 K13 90.5(3) . .
K1 W11 K13 170.4(2) . .
O46 W12 O39 101.2(4) . .
O46 W12 O48 100.3(3) . .
O39 W12 O48 93.5(3) . .
O46 W12 O42 97.5(3) . .
O39 W12 O42 92.8(3) . .
O48 W12 O42 159.5(3) . .
O46 W12 O47 94.5(3) . .
O39 W12 O47 164.3(3) . .
O48 W12 O47 84.5(3) . .
O42 W12 O47 84.2(3) . .
O46 W12 O45 170.5(3) . .
O39 W12 O45 84.0(3) . .
O48 W12 O45 87.2(3) . .
O42 W12 O45 74.2(3) . .
O47 W12 O45 80.4(3) . .
O46 W12 K10 63.1(4) . 1_455
O39 W12 K10 65.8(3) . 1_455
O48 W12 K10 54.0(3) . 1_455
O42 W12 K10 145.3(3) . 1_455
O47 W12 K10 123.6(3) . 1_455
O45 W12 K10 126.3(3) . 1_455
O46 W12 K13 78.2(4) . .
O39 W12 K13 137.8(3) . .
O48 W12 K13 128.4(3) . .
O42 W12 K13 46.5(3) . .
O47 W12 K13 44.9(3) . .
O45 W12 K13 92.6(3) . .
K10 W12 K13 139.5(3) 1_455 .
O46 W12 K2 107.7(3) . .
O39 W12 K2 47.7(2) . .
O48 W12 K2 45.9(2) . .
O42 W12 K2 135.8(2) . .
O47 W12 K2 127.8(2) . .
O45 W12 K2 81.64(19) . .
K10 W12 K2 45.0(3) 1_455 .
K13 W12 K2 171.9(2) . .
O49 W13 O51 103.4(3) . .
O49 W13 O48 102.7(3) . .
O51 W13 O48 92.6(3) . .
O49 W13 O52 101.7(3) . .
O51 W13 O52 91.0(3) . .
O48 W13 O52 153.7(3) . .
O49 W13 O50 99.4(3) . .
O51 W13 O50 157.1(3) . .
O48 W13 O50 84.6(3) . .
O52 W13 O50 82.0(3) . .
O49 W13 O53 172.3(3) . .
O51 W13 O53 83.1(3) . .
O48 W13 O53 80.9(3) . .
O52 W13 O53 73.7(3) . .
O50 W13 O53 74.0(3) . .
O49 W13 K2 84.4(3) . .
O51 W13 K2 48.4(2) . .
O48 W13 K2 53.9(2) . .
O52 W13 K2 138.9(2) . .
O50 W13 K2 137.7(2) . .
O53 W13 K2 103.21(18) . .
O49 W13 K11 72.3(3) . 2_677
O51 W13 K11 80.7(3) . 2_677
O48 W13 K11 170.2(3) . 2_677
O52 W13 K11 34.6(3) . 2_677
O50 W13 K11 104.4(3) . 2_677
O53 W13 K11 105.1(2) . 2_677
K2 W13 K11 116.6(2) . 2_677
O55 W14 O54 104.0(3) . .
O55 W14 O57 100.5(3) . .
O54 W14 O57 88.6(3) . .
O55 W14 O56 100.3(3) . .
O54 W14 O56 155.7(3) . .
O57 W14 O56 88.6(3) . .
O55 W14 O52 98.0(3) . .
O54 W14 O52 87.8(3) . .
O57 W14 O52 161.5(3) . .
O56 W14 O52 87.2(3) . .
O55 W14 O53 170.4(3) . .
O54 W14 O53 82.2(3) . .
O57 W14 O53 86.9(3) . .
O56 W14 O53 73.5(3) . .
O52 W14 O53 74.7(3) . .
O55 W14 K11 63.4(3) . 2_677
O54 W14 K11 78.2(3) . 2_677
O57 W14 K11 155.3(3) . 2_677
O56 W14 K11 111.8(3) . 2_677
O52 W14 K11 40.0(3) . 2_677
O53 W14 K11 111.6(3) . 2_677
O55 W14 K15 59.4(7) . .
O54 W14 K15 162.9(7) . .
O57 W14 K15 90.6(7) . .
O56 W14 K15 41.3(7) . .
O52 W14 K15 98.0(7) . .
O53 W14 K15 114.8(6) . .
K11 W14 K15 95.8(6) 2_677 .
O58 W15 O59 104.1(3) . .
O58 W15 O66 98.7(3) . .
O59 W15 O66 88.6(3) . .
O58 W15 O57 100.0(3) . .
O59 W15 O57 87.4(3) . .
O66 W15 O57 161.4(3) . .
O58 W15 O60 100.1(3) . .
O59 W15 O60 155.8(3) . .
O66 W15 O60 88.6(3) . .
O57 W15 O60 87.6(3) . .
O58 W15 O67 171.4(3) . .
O59 W15 O67 82.8(3) . .
O66 W15 O67 76.0(3) . .
O57 W15 O67 85.4(3) . .
O60 W15 O67 73.1(3) . .
O58 W15 K5 55.1(3) . .
O59 W15 K5 86.9(2) . .
O66 W15 K5 45.8(2) . .
O57 W15 K5 151.8(2) . .
O60 W15 K5 108.0(2) . .
O67 W15 K5 121.1(2) . .
O61 W16 O47 104.4(3) . .
O61 W16 O50 99.6(3) . .
O47 W16 O50 88.0(3) . .
O61 W16 O62 100.3(3) . .
O47 W16 O62 91.1(3) . .
O50 W16 O62 159.6(3) . .
O61 W16 O56 99.5(3) . .
O47 W16 O56 155.9(3) . .
O50 W16 O56 85.2(3) . .
O62 W16 O56 87.4(3) . .
O61 W16 O53 171.0(3) . .
O47 W16 O53 83.5(3) . .
O50 W16 O53 75.9(3) . .
O62 W16 O53 83.8(3) . .
O56 W16 O53 72.5(3) . .
O61 W16 K13 72.1(3) . .
O47 W16 K13 43.9(3) . .
O50 W16 K13 121.9(3) . .
O62 W16 K13 68.8(3) . .
O56 W16 K13 152.2(3) . .
O53 W16 K13 117.0(3) . .
O65 W17 O68 104.9(3) . .
O65 W17 O44 101.1(3) . .
O68 W17 O44 92.7(3) . .
O65 W17 O66 102.6(3) . .
O68 W17 O66 90.6(3) . .
O44 W17 O66 154.4(3) . .
O65 W17 O64 98.6(3) . .
O68 W17 O64 156.4(3) . .
O44 W17 O64 85.0(3) . .
O66 W17 O64 81.9(3) . .
O65 W17 O67 171.6(3) . .
O68 W17 O67 82.8(3) . .
O44 W17 O67 81.5(3) . .
O66 W17 O67 73.6(3) . .
O64 W17 O67 73.6(3) . .
O65 W17 K1 85.1(3) . .
O68 W17 K1 48.8(2) . .
O44 W17 K1 53.1(2) . .
O66 W17 K1 138.8(2) . .
O64 W17 K1 137.6(2) . .
O67 W17 K1 102.69(18) . .
O65 W17 K10 63.2(4) . .
O68 W17 K10 146.8(3) . .
O44 W17 K10 119.4(3) . .
O66 W17 K10 64.5(3) . .
O64 W17 K10 46.4(3) . .
O67 W17 K10 108.5(3) . .
K1 W17 K10 146.4(2) . .
O65 W17 K1' 66.5(3) . .
O68 W17 K1' 39.7(2) . .
O44 W17 K1' 90.7(2) . .
O66 W17 K1' 107.7(2) . .
O64 W17 K1' 163.3(2) . .
O67 W17 K1' 121.7(2) . .
K1 W17 K1' 38.55(13) . .
K10 W17 K1' 124.8(3) . .
O63 W18 O43 103.2(3) . .
O63 W18 O62 101.0(3) . .
O43 W18 O62 92.0(3) . .
O63 W18 O64 98.9(3) . .
O43 W18 O64 87.4(3) . .
O62 W18 O64 159.7(3) . .
O63 W18 O60 100.0(3) . .
O43 W18 O60 156.3(3) . .
O62 W18 O60 88.3(3) . .
O64 W18 O60 84.3(3) . .
O63 W18 O67 171.0(3) . .
O43 W18 O67 84.1(3) . .
O62 W18 O67 83.8(3) . .
O64 W18 O67 75.9(3) . .
O60 W18 O67 72.4(3) . .
O63 W18 K13 34.5(3) . 2_676
O43 W18 K13 118.4(3) . 2_676
O62 W18 K13 70.2(3) . 2_676
O64 W18 K13 127.4(3) . 2_676
O60 W18 K13 83.8(3) . 2_676
O67 W18 K13 145.3(3) . 2_676
O63 W18 K13 73.3(3) . .
O43 W18 K13 44.7(3) . .
O62 W18 K13 66.4(3) . .
O64 W18 K13 124.2(3) . .
O60 W18 K13 151.2(3) . .
O67 W18 K13 115.7(3) . .
K13 W18 K13 75.1(4) 2_676 .
O68 Fe1 O73 92.3(3) . .
O68 Fe1 O2 93.3(3) . .
O73 Fe1 O2 94.1(3) . .
O68 Fe1 O70 170.7(3) . .
O73 Fe1 O70 95.2(3) . .
O2 Fe1 O70 91.7(3) . .
O68 Fe1 O69 91.5(3) . .
O73 Fe1 O69 173.6(3) . .
O2 Fe1 O69 90.8(3) . .
O70 Fe1 O69 80.5(3) . .
O68 Fe1 O59 95.7(3) . .
O73 Fe1 O59 87.3(3) . .
O2 Fe1 O59 170.8(3) . .
O70 Fe1 O59 79.2(3) . .
O69 Fe1 O59 87.2(3) . .
O68 Fe1 K1' 48.9(2) . .
O73 Fe1 K1' 66.9(2) . .
O2 Fe1 K1' 56.2(2) . .
O70 Fe1 K1' 139.7(2) . .
O69 Fe1 K1' 119.4(2) . .
O59 Fe1 K1' 132.1(2) . .
O51 Fe2 O77 95.6(3) . 2_677
O51 Fe2 O7 92.0(3) . .
O77 Fe2 O7 92.1(3) 2_677 .
O51 Fe2 O70 170.5(3) . .
O77 Fe2 O70 92.4(3) 2_677 .
O7 Fe2 O70 92.7(3) . .
O51 Fe2 O69 91.9(3) . .
O77 Fe2 O69 171.9(3) 2_677 .
O7 Fe2 O69 90.8(3) . .
O70 Fe2 O69 79.8(3) . .
O51 Fe2 O54 95.7(3) . .
O77 Fe2 O54 89.5(3) 2_677 .
O7 Fe2 O54 172.0(3) . .
O70 Fe2 O54 79.3(3) . .
O69 Fe2 O54 86.6(3) . .
O74 Fe3 O72 92.6(3) 2_677 .
O74 Fe3 O59 173.3(3) 2_677 .
O72 Fe3 O59 92.3(3) . .
O74 Fe3 O70 93.3(3) 2_677 .
O72 Fe3 O70 91.5(3) . .
O59 Fe3 O70 82.1(3) . .
O74 Fe3 O54 89.3(3) 2_677 .
O72 Fe3 O54 172.3(3) . .
O59 Fe3 O54 85.3(3) . .
O70 Fe3 O54 81.0(3) . .
O74 Fe3 O71 86.9(3) 2_677 .
O72 Fe3 O71 87.7(3) . .
O59 Fe3 O71 97.8(3) . .
O70 Fe3 O71 179.1(3) . .
O54 Fe3 O71 99.9(3) . .
O73 Fe4 O74 91.2(3) . .
O73 Fe4 O77 173.6(3) . .
O74 Fe4 O77 93.1(3) . .
O73 Fe4 O72 93.5(3) . .
O74 Fe4 O72 91.8(3) . .
O77 Fe4 O72 91.0(3) . .
O73 Fe4 O75 88.4(3) . .
O74 Fe4 O75 90.5(3) . .
O77 Fe4 O75 86.9(3) . .
O72 Fe4 O75 177.0(3) . .
O73 Fe4 O76 91.1(3) . .
O74 Fe4 O76 176.4(3) . .
O77 Fe4 O76 84.4(3) . .
O72 Fe4 O76 90.8(3) . .
O75 Fe4 O76 86.8(3) . .
O40 Fe5 O39 91.3(3) . .
O40 Fe5 O33 177.6(3) . .
O39 Fe5 O33 89.5(3) . .
O40 Fe5 O35 88.5(3) . .
O39 Fe5 O35 178.9(3) . .
O33 Fe5 O35 90.6(3) . .
O40 Fe5 O38 89.1(3) . .
O39 Fe5 O38 88.3(3) . .
O33 Fe5 O38 88.6(3) . .
O35 Fe5 O38 90.6(3) . .
O40 Fe5 O37 91.6(3) . .
O39 Fe5 O37 91.4(3) . .
O33 Fe5 O37 90.7(3) . .
O35 Fe5 O37 89.6(3) . .
O38 Fe5 O37 179.2(3) . .
O40 Fe5 K3 132.7(3) . .
O39 Fe5 K3 54.4(3) . .
O33 Fe5 K3 46.6(3) . .
O35 Fe5 K3 125.1(3) . .
O38 Fe5 K3 61.6(3) . .
O37 Fe5 K3 117.7(2) . .
O40 Fe5 K1 56.1(2) . .
O39 Fe5 K1 126.6(2) . .
O33 Fe5 K1 125.0(2) . .
O35 Fe5 K1 54.0(2) . .
O38 Fe5 K1 126.7(2) . .
O37 Fe5 K1 54.0(2) . .
K3 Fe5 K1 170.24(17) . .
O40 Fe5 K2 127.1(2) . .
O39 Fe5 K2 56.2(2) . .
O33 Fe5 K2 55.2(2) . .
O35 Fe5 K2 124.6(2) . .
O38 Fe5 K2 125.3(3) . .
O37 Fe5 K2 54.0(2) . .
K3 Fe5 K2 63.88(16) . .
K1 Fe5 K2 107.92(12) . .
O40 Fe5 K3' 137.3(3) . .
O39 Fe5 K3' 58.1(3) . .
O33 Fe5 K3' 41.9(3) . .
O35 Fe5 K3' 121.5(3) . .
O38 Fe5 K3' 63.3(3) . .
O37 Fe5 K3' 116.0(3) . .
K3 Fe5 K3' 4.7(3) . .
K1 Fe5 K3' 166.3(2) . .
K2 Fe5 K3' 62.7(3) . .
O82' Fe6 O82 17.8(9) 1_655 1_655
O82' Fe6 O86 91.7(12) 1_655 .
O82 Fe6 O86 84.4(10) 1_655 .
O82' Fe6 O87 106.5(10) 1_655 .
O82 Fe6 O87 90.3(7) 1_655 .
O86 Fe6 O87 90.2(8) . .
O82' Fe6 O88 171.4(13) 1_655 .
O82 Fe6 O88 168.4(11) 1_655 .
O86 Fe6 O88 86.9(11) . .
O87 Fe6 O88 82.1(9) . .
O82' Fe6 O41 92.2(10) 1_655 .
O82 Fe6 O41 99.0(7) 1_655 .
O86 Fe6 O41 176.0(9) . .
O87 Fe6 O41 87.5(4) . .
O88 Fe6 O41 89.5(9) . .
O82' Fe6 O91 68.6(12) 1_655 .
O82 Fe6 O91 85.9(10) 1_655 .
O86 Fe6 O91 100.3(10) . .
O87 Fe6 O91 168.4(8) . .
O88 Fe6 O91 103.3(11) . .
O41 Fe6 O91 82.2(8) . .
O82' Fe6 K4 123.2(10) 1_655 .
O82 Fe6 K4 140.8(7) 1_655 .
O86 Fe6 K4 113.9(8) . .
O87 Fe6 K4 122.2(4) . .
O88 Fe6 K4 50.4(8) . .
O41 Fe6 K4 64.7(3) . .
O91 Fe6 K4 57.8(7) . .
O82' Fe6 K15 135.1(12) 1_655 2_676
O82 Fe6 K15 121.8(9) 1_655 2_676
O86 Fe6 K15 46.5(10) . 2_676
O87 Fe6 K15 65.7(7) . 2_676
O88 Fe6 K15 46.9(10) . 2_676
O41 Fe6 K15 129.5(7) . 2_676
O91 Fe6 K15 125.4(10) . 2_676
K4 Fe6 K15 93.4(7) . 2_676
O97 Fe7 O90 152(2) 2_667 2_667
O97 Fe7 K8' 63(2) 2_667 2_667
O90 Fe7 K8' 97(2) 2_667 2_667
O97 Fe7 O12 105.4(19) 2_667 .
O90 Fe7 O12 91.4(12) 2_667 .
K8' Fe7 O12 168(2) 2_667 .
O97 Fe7 O97 21(3) 2_667 .
O90 Fe7 O97 144.8(19) 2_667 .
K8' Fe7 O97 80(2) 2_667 .
O12 Fe7 O97 88.3(15) . .
O97 Fe7 K8 88.3(17) 2_667 2_667
O90 Fe7 K8 82.8(11) 2_667 2_667
K8' Fe7 K8 32.4(16) 2_667 2_667
O12 Fe7 K8 158.6(11) . 2_667
O97 Fe7 K8 108.2(15) . 2_667
O97 Fe7 K9 68.2(19) 2_667 2_677
O90 Fe7 K9 139.2(13) 2_667 2_677
K8' Fe7 K9 115.8(17) 2_667 2_677
O12 Fe7 K9 60.4(6) . 2_677
O97 Fe7 K9 68.7(15) . 2_677
K8 Fe7 K9 112.3(8) 2_667 2_677
O97 Fe7 K8' 38.0(17) 2_667 .
O90 Fe7 K8' 145.7(14) 2_667 .
K8' Fe7 K8' 100.4(18) 2_667 .
O12 Fe7 K8' 67.9(9) . .
O97 Fe7 K8' 21.5(15) . .
K8 Fe7 K8' 125.9(11) 2_667 .
K9 Fe7 K8' 53.2(8) 2_677 .
Fe8 Fe8' O98 96.1(19) . .
Fe8 Fe8' O89' 90(2) . .
O98 Fe8' O89' 77(2) . .
Fe8 Fe8' O46 78.6(13) . .
O98 Fe8' O46 171.2(19) . .
O89' Fe8' O46 96.2(18) . .
Fe8 Fe8' O81 92.1(15) . .
O98 Fe8' O81 96.7(17) . .
O89' Fe8' O81 173(2) . .
O46 Fe8' O81 90.5(10) . .
Fe8 Fe8' O81' 70.3(13) . .
O98 Fe8' O81' 98.3(17) . .
O89' Fe8' O81' 159(2) . .
O46 Fe8' O81' 86.5(9) . .
O81 Fe8' O81' 21.8(6) . .
Fe8 Fe8' O89 112.2(16) . .
O98 Fe8' O89 81.4(16) . .
O89' Fe8' O89 23.5(15) . .
O46 Fe8' O89 94.1(9) . .
O81 Fe8' O89 155.6(13) . .
O81' Fe8' O89 177.5(13) . .
Fe8 Fe8' Fe8' 154.1(18) . 2_576
O98 Fe8' Fe8' 58.1(15) . 2_576
O89' Fe8' Fe8' 85.1(18) . 2_576
O46 Fe8' Fe8' 127.1(13) . 2_576
O81 Fe8' Fe8' 90.6(12) . 2_576
O81' Fe8' Fe8' 110.0(12) . 2_576
O89 Fe8' Fe8' 67.7(9) . 2_576
Fe8' Fe8 O92 126(2) . .
Fe8' Fe8 O89' 49.2(15) . .
O92 Fe8 O89' 131.2(19) . .
Fe8' Fe8 O46 62.4(12) . .
O92 Fe8 O46 150.8(17) . .
O89' Fe8 O46 76.8(13) . .
Fe8' Fe8 O98 45.1(13) . .
O92 Fe8 O98 88.5(16) . .
O89' Fe8 O98 54.1(15) . .
O46 Fe8 O98 107.2(13) . .
Fe8' Fe8 O81' 73.8(14) . .
O92 Fe8 O81' 74.5(14) . .
O89' Fe8 O81' 122.6(16) . .
O46 Fe8 O81' 82.9(9) . .
O98 Fe8 O81' 83.2(13) . .
Fe8' Fe8 O93' 90.8(14) . .
O92 Fe8 O93' 104.8(15) . .
O89' Fe8 O93' 42.3(12) . .
O46 Fe8 O93' 103.0(10) . .
O98 Fe8 O93' 75.7(12) . .
O81' Fe8 O93' 158.9(12) . .
O32 Si1 O4 110.7(4) . .
O32 Si1 O11 108.5(4) . .
O4 Si1 O11 110.5(4) . .
O32 Si1 O16 109.0(4) . .
O4 Si1 O16 109.7(4) . .
O11 Si1 O16 108.4(4) . .
O45 Si2 O69 110.5(4) . .
O45 Si2 O53 108.1(4) . .
O69 Si2 O53 110.3(4) . .
O45 Si2 O67 108.7(4) . .
O69 Si2 O67 110.4(4) . .
O53 Si2 O67 108.8(4) . .
K1' K1 O103 40.7(4) . .
K1' K1 O102 103.2(7) . .
O103 K1 O102 62.9(8) . .
K1' K1 O68 63.4(2) . .
O103 K1 O68 83.0(4) . .
O102 K1 O68 108.6(7) . .
K1' K1 O24 96.4(3) . .
O103 K1 O24 96.6(4) . .
O102 K1 O24 98.5(7) . .
O68 K1 O24 149.0(3) . .
K1' K1 O37 126.4(3) . .
O103 K1 O37 166.8(5) . .
O102 K1 O37 129.3(7) . .
O68 K1 O37 87.3(2) . .
O24 K1 O37 87.0(2) . .
K1' K1 O35 149.3(3) . .
O103 K1 O35 134.1(5) . .
O102 K1 O35 86.1(7) . .
O68 K1 O35 141.5(2) . .
O24 K1 O35 53.1(2) . .
O37 K1 O35 57.6(2) . .
K1' K1 O44 106.1(3) . .
O103 K1 O44 94.7(4) . .
O102 K1 O44 68.1(7) . .
O68 K1 O44 53.8(2) . .
O24 K1 O44 155.8(2) . .
O37 K1 O44 86.8(2) . .
O35 K1 O44 104.5(2) . .
K1' K1 O40 157.8(3) . .
O103 K1 O40 132.3(5) . .
O102 K1 O40 72.3(7) . .
O68 K1 O40 96.8(2) . .
O24 K1 O40 105.8(2) . .
O37 K1 O40 57.8(2) . .
O35 K1 O40 52.9(2) . .
O44 K1 O40 51.80(19) . .
K1' K1 O3 56.8(2) . .
O103 K1 O3 85.8(4) . .
O102 K1 O3 135.6(7) . .
O68 K1 O3 96.9(2) . .
O24 K1 O3 52.3(2) . .
O37 K1 O3 86.5(2) . .
O35 K1 O3 96.1(2) . .
O44 K1 O3 150.2(2) . .
O40 K1 O3 140.9(2) . .
K1' K1 O2 64.0(2) . .
O103 K1 O2 104.4(4) . .
O102 K1 O2 161.7(7) . .
O68 K1 O2 54.63(19) . .
O24 K1 O2 96.1(2) . .
O37 K1 O2 62.5(2) . .
O35 K1 O2 111.7(2) . .
O44 K1 O2 101.6(2) . .
O40 K1 O2 114.1(2) . .
O3 K1 O2 50.02(19) . .
K1' K1 Fe5 161.5(2) . .
O103 K1 Fe5 157.7(4) . .
O102 K1 Fe5 95.2(7) . .
O68 K1 Fe5 110.17(18) . .
O24 K1 Fe5 81.32(16) . .
O37 K1 Fe5 35.48(14) . .
O35 K1 Fe5 31.56(14) . .
O44 K1 Fe5 80.12(16) . .
O40 K1 Fe5 31.56(13) . .
O3 K1 Fe5 109.52(17) . .
O2 K1 Fe5 97.92(16) . .
O103 K1' K1 74.0(7) . .
O103 K1' O3 118.7(7) . .
K1 K1' O3 71.0(3) . .
O103 K1' O22 73.0(7) . 1_655
K1 K1' O22 146.8(4) . 1_655
O3 K1' O22 130.0(4) . 1_655
O103 K1' O68 101.4(7) . .
K1 K1' O68 63.5(2) . .
O3 K1' O68 105.5(3) . .
O22 K1' O68 120.2(3) 1_655 .
O103 K1' O20 99.6(7) . 1_655
K1 K1' O20 127.1(3) . 1_655
O3 K1' O20 141.6(4) . 1_655
O22 K1' O20 56.2(3) 1_655 1_655
O68 K1' O20 66.9(3) . 1_655
O103 K1' O84 120.0(7) . .
K1 K1' O84 145.7(4) . .
O3 K1' O84 75.1(4) . .
O22 K1' O84 59.6(4) 1_655 .
O68 K1' O84 132.7(4) . .
O20 K1' O84 83.6(4) 1_655 .
O103 K1' O2 141.5(7) . .
K1 K1' O2 68.0(2) . .
O3 K1' O2 53.8(2) . .
O22 K1' O2 143.9(4) 1_655 .
O68 K1' O2 55.8(2) . .
O20 K1' O2 98.2(3) 1_655 .
O84 K1' O2 95.7(4) . .
O103 K1' O23 74.9(7) . .
K1 K1' O23 84.7(3) . .
O3 K1' O23 53.4(2) . .
O22 K1' O23 90.4(3) 1_655 .
O68 K1' O23 147.3(3) . .
O20 K1' O23 145.6(3) 1_655 .
O84 K1' O23 71.1(3) . .
O2 K1' O23 106.9(3) . .
O103 K1' W1 148.0(7) . .
K1 K1' W1 81.4(2) . .
O3 K1' W1 31.27(17) . .
O22 K1' W1 130.6(3) 1_655 .
O68 K1' W1 85.1(2) . .
O20 K1' W1 111.7(3) 1_655 .
O84 K1' W1 72.0(3) . .
O2 K1' W1 29.41(15) . .
O23 K1' W1 82.7(2) . .
O103 K1' W5 84.6(7) . 1_655
K1 K1' W5 142.1(3) . 1_655
O3 K1' W5 146.5(3) . 1_655
O22 K1' W5 29.57(17) 1_655 1_655
O68 K1' W5 91.6(2) . 1_655
O20 K1' W5 26.80(16) 1_655 1_655
O84 K1' W5 72.1(3) . 1_655
O2 K1' W5 122.6(3) . 1_655
O23 K1' W5 119.9(3) . 1_655
W1 K1' W5 126.9(2) . 1_655
O103 K1' Fe1 131.0(7) . .
K1 K1' Fe1 75.7(2) . .
O3 K1' Fe1 85.5(3) . .
O22 K1' Fe1 125.3(3) 1_655 .
O68 K1' Fe1 29.75(16) . .
O20 K1' Fe1 70.3(2) 1_655 .
O84 K1' Fe1 106.7(3) . .
O2 K1' Fe1 31.77(14) . .
O23 K1' Fe1 138.5(3) . .
W1 K1' Fe1 58.69(13) . .
W5 K1' Fe1 96.91(19) 1_655 .
K5 K2 O51 77.0(2) 1_455 .
K5 K2 O21 95.8(3) 1_455 .
O51 K2 O21 151.4(3) . .
K5 K2 O9 67.0(2) 1_455 .
O51 K2 O9 98.9(2) . .
O21 K2 O9 53.6(2) . .
K5 K2 K10 90.6(3) 1_455 1_455
O51 K2 K10 101.0(3) . 1_455
O21 K2 K10 106.8(3) . 1_455
O9 K2 K10 145.6(3) . 1_455
K5 K2 O37 145.9(3) 1_455 .
O51 K2 O37 86.2(2) . .
O21 K2 O37 84.9(2) . .
O9 K2 O37 87.0(2) . .
K10 K2 O37 122.0(3) 1_455 .
K5 K2 O48 107.2(3) 1_455 .
O51 K2 O48 52.8(2) . .
O21 K2 O48 152.2(3) . .
O9 K2 O48 150.9(3) . .
K10 K2 O48 58.7(3) 1_455 .
O37 K2 O48 84.6(2) . .
K5 K2 O33 143.9(3) 1_455 .
O51 K2 O33 138.6(3) . .
O21 K2 O33 50.9(2) . .
O9 K2 O33 95.7(2) . .
K10 K2 O33 87.6(3) 1_455 .
O37 K2 O33 56.0(2) . .
O48 K2 O33 102.5(2) . .
K5 K2 O39 153.6(3) 1_455 .
O51 K2 O39 95.1(2) . .
O21 K2 O39 102.2(2) . .
O9 K2 O39 139.4(3) . .
K10 K2 O39 65.9(3) 1_455 .
O37 K2 O39 56.1(2) . .
O48 K2 O39 51.07(19) . .
O33 K2 O39 51.5(2) . .
K5 K2 O7 83.8(2) 1_455 .
O51 K2 O7 54.3(2) . .
O21 K2 O7 97.7(2) . .
O9 K2 O7 51.7(2) . .
K10 K2 O7 155.3(3) 1_455 .
O37 K2 O7 62.4(2) . .
O48 K2 O7 100.1(2) . .
O33 K2 O7 110.9(2) . .
O39 K2 O7 112.3(3) . .
K5 K2 W5 70.2(2) 1_455 .
O51 K2 W5 126.8(2) . .
O21 K2 W5 29.32(14) . .
O9 K2 W5 29.67(14) . .
K10 K2 W5 119.6(3) 1_455 .
O37 K2 W5 98.3(2) . .
O48 K2 W5 177.1(2) . .
O33 K2 W5 79.57(17) . .
O39 K2 W5 131.06(19) . .
O7 K2 W5 81.01(17) . .
K5 K2 W13 82.3(2) 1_455 .
O51 K2 W13 27.56(14) . .
O21 K2 W13 178.0(2) . .
O9 K2 W13 124.9(2) . .
K10 K2 W13 73.8(3) 1_455 .
O37 K2 W13 96.38(19) . .
O48 K2 W13 29.68(13) . .
O33 K2 W13 131.1(2) . .
O39 K2 W13 79.76(17) . .
O7 K2 W13 81.57(16) . .
W5 K2 W13 148.74(14) . .
O82' K3' O36 84.7(9) . 2_566
O82' K3' O82 12.2(8) . .
O36 K3' O82 92.0(7) 2_566 .
O82' K3' O33 170.8(10) . .
O36 K3' O33 94.3(5) 2_566 .
O82 K3' O33 173.7(8) . .
O82' K3' K10 87.5(9) . 1_455
O36 K3' K10 160.0(7) 2_566 1_455
O82 K3' K10 77.6(7) . 1_455
O33 K3' K10 96.3(6) . 1_455
O82' K3' O65 81.0(8) . 1_455
O36 K3' O65 125.4(6) 2_566 1_455
O82 K3' O65 84.6(6) . 1_455
O33 K3' O65 92.3(5) . 1_455
K10 K3' O65 71.1(5) 1_455 1_455
O82' K3' O31 115.5(9) . .
O36 K3' O31 72.2(5) 2_566 .
O82 K3' O31 127.4(7) . .
O33 K3' O31 55.7(4) . .
K10 K3' O31 127.7(7) 1_455 .
O65 K3' O31 67.7(4) 1_455 .
O82' K3' O78 81.8(9) . .
O36 K3' O78 68.4(5) 2_566 .
O82 K3' O78 75.4(7) . .
O33 K3' O78 106.4(6) . .
K10 K3' O78 92.3(6) 1_455 .
O65 K3' O78 156.4(7) 1_455 .
O31 K3' O78 135.0(7) . .
O82' K3' O39 137.2(9) . .
O36 K3' O39 110.3(5) 2_566 .
O82 K3' O39 125.2(7) . .
O33 K3' O39 51.6(3) . .
K10 K3' O39 64.6(4) 1_455 .
O65 K3' O39 115.8(6) 1_455 .
O31 K3' O39 107.2(5) . .
O78 K3' O39 68.5(4) . .
O82' K3' W9 142.1(9) . .
O36 K3' W9 86.2(5) 2_566 .
O82 K3' W9 152.9(7) . .
O33 K3' W9 28.8(2) . .
K10 K3' W9 110.8(6) 1_455 .
O65 K3' W9 74.7(4) 1_455 .
O31 K3' W9 27.5(2) . .
O78 K3' W9 128.0(6) . .
O39 K3' W9 80.2(4) . .
O82' K3' Fe5 161.6(9) . .
O36 K3' Fe5 91.6(4) 2_566 .
O82 K3' Fe5 151.9(7) . .
O33 K3' Fe5 27.3(2) . .
K10 K3' Fe5 90.0(5) 1_455 .
O65 K3' Fe5 115.4(5) 1_455 .
O31 K3' Fe5 80.1(4) . .
O78 K3' Fe5 80.1(4) . .
O39 K3' Fe5 29.36(18) . .
W9 K3' Fe5 55.1(2) . .
O82' K3' K2 130.3(9) . .
O36 K3' K2 144.8(6) 2_566 .
O82 K3' K2 123.2(7) . .
O33 K3' K2 50.6(3) . .
K10 K3' K2 47.7(4) 1_455 .
O65 K3' K2 66.2(4) 1_455 .
O31 K3' K2 86.1(4) . .
O78 K3' K2 115.0(5) . .
O39 K3' K2 49.6(3) . .
W9 K3' K2 63.8(3) . .
Fe5 K3' K2 56.8(2) . .
O78 K3 O33 119.9(5) . .
O78 K3 O82' 83.2(8) . .
O33 K3 O82' 153.9(8) . .
O78 K3 O36 72.1(4) . 2_566
O33 K3 O36 95.8(3) . 2_566
O82' K3 O36 79.0(7) . 2_566
O78 K3 K10 101.1(5) . 1_455
O33 K3 K10 101.3(4) . 1_455
O82' K3 K10 84.5(7) . 1_455
O36 K3 K10 162.7(5) 2_566 1_455
O78 K3 O39 78.8(4) . .
O33 K3 O39 57.6(2) . .
O82' K3 O39 146.1(8) . .
O36 K3 O39 121.2(3) 2_566 .
K10 K3 O39 71.3(3) 1_455 .
O78 K3 O82 77.1(6) . .
O33 K3 O82 162.8(6) . .
O82' K3 O82 11.9(7) . .
O36 K3 O82 87.0(5) 2_566 .
K10 K3 O82 75.9(5) 1_455 .
O39 K3 O82 134.2(5) . .
O78 K3 O31 137.5(5) . .
O33 K3 O31 53.7(3) . .
O82' K3 O31 101.4(7) . .
O36 K3 O31 67.6(3) 2_566 .
K10 K3 O31 121.3(5) 1_455 .
O39 K3 O31 111.3(3) . .
O82 K3 O31 112.9(5) . .
O78 K3 O38 65.6(4) . .
O33 K3 O38 55.7(2) . .
O82' K3 O38 139.8(7) . .
O36 K3 O38 68.0(3) 2_566 .
K10 K3 O38 124.6(4) 1_455 .
O39 K3 O38 53.5(2) . .
O82 K3 O38 139.7(5) . .
O31 K3 O38 87.0(3) . .
O78 K3 O65 152.4(5) . 1_455
O33 K3 O65 87.4(3) . 1_455
O82' K3 O65 71.3(7) . 1_455
O36 K3 O65 111.6(3) 2_566 1_455
K10 K3 O65 67.0(4) 1_455 1_455
O39 K3 O65 117.3(3) . 1_455
O82 K3 O65 75.9(5) . 1_455
O31 K3 O65 60.6(2) . 1_455
O38 K3 O65 141.9(3) . 1_455
O78 K3 Fe5 90.4(4) . .
O33 K3 Fe5 31.54(17) . .
O82' K3 Fe5 173.4(7) . .
O36 K3 Fe5 97.7(3) 2_566 .
K10 K3 Fe5 98.2(3) 1_455 .
O39 K3 Fe5 32.22(15) . .
O82 K3 Fe5 164.6(5) . .
O31 K3 Fe5 82.4(2) . .
O38 K3 Fe5 34.37(15) . .
O65 K3 Fe5 115.3(3) 1_455 .
O78 K3 W9 136.8(4) . .
O33 K3 W9 26.82(17) . .
O82' K3 W9 127.4(7) . .
O36 K3 W9 83.8(3) 2_566 .
K10 K3 W9 110.6(4) 1_455 .
O39 K3 W9 84.2(2) . .
O82 K3 W9 138.0(5) . .
O31 K3 W9 27.24(15) . .
O38 K3 W9 72.3(2) . .
O65 K3 W9 69.9(2) 1_455 .
Fe5 K3 W9 57.30(12) . .
O88 K4 O91 94.3(10) . .
O88 K4 O41 74.1(8) . .
O91 K4 O41 67.6(6) . .
O88 K4 O23 76.3(8) . 2_666
O91 K4 O23 79.2(7) . 2_666
O41 K4 O23 133.0(3) . 2_666
O88 K4 O79 94.8(9) . .
O91 K4 O79 135.8(7) . .
O41 K4 O79 73.6(3) . .
O23 K4 O79 144.9(4) 2_666 .
O88 K4 O29 76.8(8) . 2_566
O91 K4 O29 152.7(7) . 2_566
O41 K4 O29 131.6(3) . 2_566
O23 K4 O29 73.6(2) 2_666 2_566
O79 K4 O29 71.2(4) . 2_566
O88 K4 Fe6 47.9(8) . .
O91 K4 Fe6 50.6(6) . .
O41 K4 Fe6 45.2(2) . .
O23 K4 Fe6 88.0(3) 2_666 .
O79 K4 Fe6 111.3(4) . .
O29 K4 Fe6 124.6(3) 2_566 .
O88 K4 O94 145.0(9) . .
O91 K4 O94 81.1(7) . .
O41 K4 O94 72.1(3) . .
O23 K4 O94 135.4(4) 2_666 .
O79 K4 O94 67.2(4) . .
O29 K4 O94 120.8(4) 2_566 .
Fe6 K4 O94 109.0(4) . .
O88 K4 O103 142.1(9) . 2_666
O91 K4 O103 94.5(7) . 2_666
O41 K4 O103 142.6(5) . 2_666
O23 K4 O103 69.4(4) 2_666 2_666
O79 K4 O103 104.0(5) . 2_666
O29 K4 O103 78.6(4) 2_566 2_666
Fe6 K4 O103 142.4(5) . 2_666
O94 K4 O103 72.8(5) . 2_666
O88 K4 W8 95.9(8) . 2_566
O91 K4 W8 158.5(6) . 2_566
O41 K4 W8 133.5(2) . 2_566
O23 K4 W8 85.0(2) 2_666 2_566
O79 K4 W8 61.9(3) . 2_566
O29 K4 W8 20.43(16) 2_566 2_566
Fe6 K4 W8 143.7(3) . 2_566
O94 K4 W8 100.7(3) . 2_566
O103 K4 W8 66.1(4) 2_666 2_566
O88 K4 K1' 121.3(8) . 2_666
O91 K4 K1' 95.8(6) . 2_666
O41 K4 K1' 159.3(3) . 2_666
O23 K4 K1' 49.6(2) 2_666 2_666
O79 K4 K1' 115.5(4) . 2_666
O29 K4 K1' 68.5(2) 2_566 2_666
Fe6 K4 K1' 132.9(3) . 2_666
O94 K4 K1' 93.7(3) . 2_666
O103 K4 K1' 21.0(4) 2_666 2_666
W8 K4 K1' 62.76(13) 2_566 2_666
O88 K4 K8 58.8(8) . 2_666
O91 K4 K8 113.1(7) . 2_666
O41 K4 K8 132.9(3) . 2_666
O23 K4 K8 37.9(2) 2_666 2_666
O79 K4 K8 108.6(4) . 2_666
O29 K4 K8 40.4(2) 2_566 2_666
Fe6 K4 K8 96.5(3) . 2_666
O94 K4 K8 153.9(4) . 2_666
O103 K4 K8 83.9(4) 2_666 2_666
W8 K4 K8 57.98(15) 2_566 2_666
K1' K4 K8 64.07(19) 2_666 2_666
O76 K5 O83 76.9(3) . .
O76 K5 K2 138.7(4) . 1_655
O83 K5 K2 118.0(4) . 1_655
O76 K5 O66 102.9(3) . .
O83 K5 O66 130.9(4) . .
K2 K5 O66 94.7(3) 1_655 .
O76 K5 O20 66.5(3) . 1_655
O83 K5 O20 140.7(4) . 1_655
K2 K5 O20 83.9(3) 1_655 1_655
O66 K5 O20 73.2(3) . 1_655
O76 K5 O58 91.9(3) . .
O83 K5 O58 77.3(3) . .
K2 K5 O58 127.9(3) 1_655 .
O66 K5 O58 53.7(2) . .
O20 K5 O58 116.4(3) 1_655 .
O76 K5 O9 79.7(3) . 1_655
O83 K5 O9 107.7(3) . 1_655
K2 K5 O9 59.3(2) 1_655 1_655
O66 K5 O9 120.7(3) . 1_655
O20 K5 O9 53.4(2) 1_655 1_655
O58 K5 O9 168.8(3) . 1_655
O76 K5 W15 92.8(3) . .
O83 K5 W15 102.8(3) . .
K2 K5 W15 117.8(3) 1_655 .
O66 K5 W15 28.59(16) . .
O20 K5 W15 93.0(2) 1_655 .
O58 K5 W15 26.02(14) . .
O9 K5 W15 145.9(3) 1_655 .
O76 K5 W5 75.2(3) . 1_655
O83 K5 W5 132.0(3) . 1_655
K2 K5 W5 66.67(19) 1_655 1_655
O66 K5 W5 93.2(3) . 1_655
O20 K5 W5 25.11(16) 1_655 1_655
O58 K5 W5 141.3(3) . 1_655
O9 K5 W5 29.12(14) 1_655 1_655
W15 K5 W5 116.8(2) . 1_655
O76 K5 K10 155.7(4) . .
O83 K5 K10 124.2(4) . .
K2 K5 K10 46.6(3) 1_655 .
O66 K5 K10 55.1(2) . .
O20 K5 K10 94.8(3) 1_655 .
O58 K5 K10 82.6(3) . .
O9 K5 K10 102.0(3) 1_655 .
W15 K5 K10 72.1(2) . .
W5 K5 K10 94.4(3) 1_655 .
O76 K5 K6 97.9(3) . .
O83 K5 K6 40.5(3) . .
K2 K5 K6 118.5(3) 1_655 .
O66 K5 K6 92.7(3) . .
O20 K5 K6 154.9(3) 1_655 .
O58 K5 K6 41.80(19) . .
O9 K5 K6 146.3(3) 1_655 .
W15 K5 K6 67.41(17) . .
W5 K5 K6 171.8(3) 1_655 .
K10 K5 K6 93.7(3) . .
O100 K6 O85 97.3(10) . .
O100 K6 O83 143.3(9) . .
O85 K6 O83 116.6(6) . .
O100 K6 O58 120.6(8) . .
O85 K6 O58 74.2(6) . .
O83 K6 O58 84.0(3) . .
O100 K6 K11 78.3(8) . 2_777
O85 K6 K11 130.7(6) . 2_777
O83 K6 K11 69.2(4) . 2_777
O58 K6 K11 149.4(4) . 2_777
O100 K6 O17 79.9(8) . 2_677
O85 K6 O17 71.2(6) . 2_677
O83 K6 O17 97.3(4) . 2_677
O58 K6 O17 141.8(4) . 2_677
K11 K6 O17 59.6(3) 2_777 2_677
O100 K6 O49 79.2(8) . 1_655
O85 K6 O49 146.6(6) . 1_655
O83 K6 O49 79.6(3) . 1_655
O58 K6 O49 79.2(3) . 1_655
K11 K6 O49 81.6(3) 2_777 1_655
O17 K6 O49 138.8(4) 2_677 1_655
O100 K6 O85' 90.1(10) . .
O85 K6 O85' 21.4(7) . .
O83 K6 O85' 126.6(7) . .
O58 K6 O85' 60.9(7) . .
K11 K6 O85' 148.4(7) 2_777 .
O17 K6 O85' 89.6(7) 2_677 .
O49 K6 O85' 125.4(7) 1_655 .
O100 K6 K5 137.0(8) . .
O85 K6 K5 113.6(6) . .
O83 K6 K5 40.8(3) . .
O58 K6 K5 48.9(2) . .
K11 K6 K5 100.6(3) 2_777 .
O17 K6 K5 137.0(3) 2_677 .
O49 K6 K5 58.4(2) 1_655 .
O85' K6 K5 107.6(7) . .
O100 K6 K14 38.3(9) . 1_665
O85 K6 K14 76.9(7) . 1_665
O83 K6 K14 133.9(5) . 1_665
O58 K6 K14 140.3(5) . 1_665
K11 K6 K14 69.8(5) 2_777 1_665
O17 K6 K14 42.6(5) 2_677 1_665
O49 K6 K14 114.1(5) 1_655 1_665
O85' K6 K14 82.8(8) . 1_665
K5 K6 K14 169.3(5) . 1_665
K8' K8 Fe7 52(2) . 2_667
K8' K8 O84 71(2) . .
Fe7 K8 O84 97.1(7) 2_667 .
K8' K8 O23 115(2) . .
Fe7 K8 O23 165.7(7) 2_667 .
O84 K8 O23 82.9(4) . .
K8' K8 O90 77(2) . .
Fe7 K8 O90 41.1(8) 2_667 .
O84 K8 O90 74.7(7) . .
O23 K8 O90 149.9(7) . .
K8' K8 O97 30(2) . .
Fe7 K8 O97 37.1(12) 2_667 .
O84 K8 O97 99.9(11) . .
O23 K8 O97 128.7(12) . .
O90 K8 O97 75.8(12) . .
K8' K8 O29 148(2) . 1_655
Fe7 K8 O29 122.9(7) 2_667 1_655
O84 K8 O29 79.5(4) . 1_655
O23 K8 O29 71.3(3) . 1_655
O90 K8 O29 84.9(6) . 1_655
O97 K8 O29 159.9(11) . 1_655
K8' K8 O13 62(2) . .
Fe7 K8 O13 109.7(7) 2_667 .
O84 K8 O13 83.2(4) . .
O23 K8 O13 56.0(3) . .
O90 K8 O13 137.9(7) . .
O97 K8 O13 73.3(11) . .
O29 K8 O13 126.0(4) 1_655 .
K8' K8 W6 90(2) . .
Fe7 K8 W6 139.9(7) 2_667 .
O84 K8 W6 81.2(4) . .
O23 K8 W6 25.88(19) . .
O90 K8 W6 155.2(7) . .
O97 K8 W6 103.3(11) . .
O29 K8 W6 96.4(3) 1_655 .
O13 K8 W6 30.20(17) . .
K8' K8 K12 77(2) . .
Fe7 K8 K12 86.7(7) 2_667 .
O84 K8 K12 135.6(6) . .
O23 K8 K12 83.4(5) . .
O90 K8 K12 126.7(7) . .
O97 K8 K12 58.8(11) . .
O29 K8 K12 134.1(5) 1_655 .
O13 K8 K12 54.5(4) . .
W6 K8 K12 68.8(4) . .
K8' K8 K15 117(2) . 1_545
Fe7 K8 K15 100.7(9) 2_667 1_545
O84 K8 K15 161.6(8) . 1_545
O23 K8 K15 78.7(7) . 1_545
O90 K8 K15 122.3(9) . 1_545
O97 K8 K15 91.8(13) . 1_545
O29 K8 K15 94.3(7) 1_655 1_545
O13 K8 K15 86.7(7) . 1_545
W6 K8 K15 82.4(7) . 1_545
K12 K8 K15 42.3(7) . 1_545
K8' K8 K4 151(2) . 2_666
Fe7 K8 K4 156.6(6) 2_667 2_666
O84 K8 K4 92.9(4) . 2_666
O23 K8 K4 36.9(2) . 2_666
O90 K8 K4 123.6(6) . 2_666
O97 K8 K4 159.4(11) . 2_666
O29 K8 K4 38.8(2) 1_655 2_666
O13 K8 K4 92.4(3) . 2_666
W6 K8 K4 62.57(16) . 2_666
K12 K8 K4 100.8(4) . 2_666
K15 K8 K4 72.2(7) 1_545 2_666
K8 K8' Fe7 95(3) . 2_667
K8 K8' O97 130(4) . .
Fe7 K8' O97 55(2) 2_667 .
K8 K8' O13 92(3) . .
Fe7 K8' O13 151(3) 2_667 .
O97 K8' O13 100(3) . .
K8 K8' O84 82(2) . .
Fe7 K8' O84 116(2) 2_667 .
O97 K8' O84 144(3) . .
O13 K8' O84 92.6(15) . .
K8 K8' O97 141(3) . 2_667
Fe7 K8' O97 56.7(19) 2_667 2_667
O97 K8' O97 12(3) . 2_667
O13 K8' O97 102(2) . 2_667
O84 K8' O97 132(2) . 2_667
K8 K8' O90 77(2) . .
Fe7 K8' O90 41.2(13) 2_667 .
O97 K8' O90 94(2) . .
O13 K8' O90 166(2) . .
O84 K8' O90 76.7(14) . .
O97 K8' O90 92.0(19) 2_667 .
K8 K8' O99' 131(3) . .
Fe7 K8' O99' 69.7(18) 2_667 .
O97 K8' O99' 80(2) . .
O13 K8' O99' 124(2) . .
O84 K8' O99' 65.6(15) . .
O97 K8' O99' 68.4(19) 2_667 .
O90 K8' O99' 60.2(15) . .
K8 K8' K9 155(3) . 2_677
Fe7 K8' K9 104(2) 2_667 2_677
O97 K8' K9 75(2) . 2_677
O13 K8' K9 78.8(13) . 2_677
O84 K8' K9 75.3(12) . 2_677
O97 K8' K9 63.5(16) 2_667 2_677
O90 K8' K9 106.7(16) . 2_677
O99' K8' K9 46.4(13) . 2_677
K8 K8' O99 116(3) . .
Fe7 K8' O99 64.3(16) 2_667 .
O97 K8' O99 88(2) . .
O13 K8' O99 135.1(18) . .
O84 K8' O99 60.4(11) . .
O97 K8' O99 78.0(17) 2_667 .
O90 K8' O99 46.3(11) . .
O99' K8' O99 15.2(11) . .
K9 K8' O99 60.8(11) 2_677 .
K8 K8' K12 83(2) . .
Fe7 K8' K12 96.4(19) 2_667 .
O97 K8' K12 65(2) . .
O13 K8' K12 57.1(10) . .
O84 K8' K12 145.3(18) . .
O97 K8' K12 75.8(17) 2_667 .
O90 K8' K12 129.3(17) . .
O99' K8' K12 144(2) . .
K9 K8' K12 110.6(15) 2_677 .
O99 K8' K12 153.3(17) . .
K8 K8' Fe7 145(3) . .
Fe7 K8' Fe7 79.6(18) 2_667 .
O97 K8' Fe7 26.0(19) . .
O13 K8' Fe7 78.5(13) . .
O84 K8' Fe7 131.2(17) . .
O97 K8' Fe7 23.6(13) 2_667 .
O90 K8' Fe7 115.4(16) . .
O99' K8' Fe7 79.9(16) . .
K9 K8' Fe7 55.9(9) 2_677 .
O99 K8' Fe7 92.9(14) . .
K12 K8' Fe7 64.2(9) . .
O99' K9 O55 76.8(12) 2_677 .
O99' K9 O1 96.7(13) 2_677 2_677
O55 K9 O1 96.6(4) . 2_677
O99' K9 O6 136.7(13) 2_677 2_677
O55 K9 O6 130.5(6) . 2_677
O1 K9 O6 53.3(3) 2_677 2_677
O99' K9 O12 123.4(13) 2_677 2_677
O55 K9 O12 146.5(7) . 2_677
O1 K9 O12 105.9(4) 2_677 2_677
O6 K9 O12 55.3(3) 2_677 2_677
O99' K9 O85' 139.0(14) 2_677 .
O55 K9 O85' 65.9(8) . .
O1 K9 O85' 103.7(8) 2_677 .
O6 K9 O85' 82.9(8) 2_677 .
O12 K9 O85' 84.6(9) 2_677 .
O99' K9 O97 67.5(16) 2_677 1_565
O55 K9 O97 119.5(10) . 1_565
O1 K9 O97 133.6(9) 2_677 1_565
O6 K9 O97 108.5(10) 2_677 1_565
O12 K9 O97 59.3(10) 2_677 1_565
O85' K9 O97 116.7(12) . 1_565
O99' K9 K8' 60.4(15) 2_677 2_677
O55 K9 K8' 136.9(11) . 2_677
O1 K9 K8' 84.5(10) 2_677 2_677
O6 K9 K8' 83.9(9) 2_677 2_677
O12 K9 K8' 70.9(9) 2_677 2_677
O85' K9 K8' 155.5(12) . 2_677
O97 K9 K8' 49.4(12) 1_565 2_677
O99' K9 O97 66.0(15) 2_677 2_677
O55 K9 O97 131.1(10) . 2_677
O1 K9 O97 117.6(9) 2_677 2_677
O6 K9 O97 98.3(9) 2_677 2_677
O12 K9 O97 57.4(10) 2_677 2_677
O85' K9 O97 129.1(12) . 2_677
O97 K9 O97 16.1(15) 1_565 2_677
K8' K9 O97 33.8(12) 2_677 2_677
O99' K9 O99 5.3(14) 2_677 2_677
O55 K9 O99 76.1(7) . 2_677
O1 K9 O99 91.6(7) 2_677 2_677
O6 K9 O99 133.5(8) 2_677 2_677
O12 K9 O99 126.6(7) 2_677 2_677
O85' K9 O99 140.2(9) . 2_677
O97 K9 O99 72.0(12) 1_565 2_677
K8' K9 O99 60.9(11) 2_677 2_677
O97 K9 O99 69.6(12) 2_677 2_677
O99' K9 Fe7 97.3(13) 2_677 2_677
O55 K9 Fe7 122.7(6) . 2_677
O1 K9 Fe7 140.3(5) 2_677 2_677
O6 K9 Fe7 92.5(5) 2_677 2_677
O12 K9 Fe7 37.2(4) 2_677 2_677
O85' K9 Fe7 89.2(9) . 2_677
O97 K9 Fe7 30.9(11) 1_565 2_677
K8' K9 Fe7 70.9(10) 2_677 2_677
O97 K9 Fe7 40.0(10) 2_677 2_677
O99 K9 Fe7 102.2(7) 2_677 2_677
O99' K9 W3 130.9(12) 2_677 2_677
O55 K9 W3 152.1(7) . 2_677
O1 K9 W3 78.8(3) 2_677 2_677
O6 K9 W3 29.00(17) 2_677 2_677
O12 K9 W3 27.23(18) 2_677 2_677
O85' K9 W3 88.2(8) . 2_677
O97 K9 W3 80.6(10) 1_565 2_677
K8' K9 W3 70.5(9) 2_677 2_677
O97 K9 W3 73.0(9) 2_677 2_677
O99 K9 W3 131.1(7) 2_677 2_677
Fe7 K9 W3 64.0(4) 2_677 2_677
K3 K10 O64 92.5(4) 1_655 .
K3 K10 K3' 8.9(3) 1_655 1_655
O64 K10 K3' 84.3(5) . 1_655
K3 K10 O81 93.6(6) 1_655 1_655
O64 K10 O81 81.7(5) . 1_655
K3' K10 O81 96.0(7) 1_655 1_655
K3 K10 O48 106.6(4) 1_655 1_655
O64 K10 O48 160.8(6) . 1_655
K3' K10 O48 114.8(5) 1_655 1_655
O81 K10 O48 95.8(6) 1_655 1_655
K3 K10 K2 85.9(5) 1_655 1_655
O64 K10 K2 121.8(5) . 1_655
K3' K10 K2 87.1(6) 1_655 1_655
O81 K10 K2 156.5(6) 1_655 1_655
O48 K10 K2 62.1(3) 1_655 1_655
K3 K10 O81' 78.4(5) 1_655 1_655
O64 K10 O81' 81.0(5) . 1_655
K3' K10 O81' 80.7(6) 1_655 1_655
O81 K10 O81' 15.3(4) 1_655 1_655
O48 K10 O81' 101.5(5) 1_655 1_655
K2 K10 O81' 153.0(5) 1_655 1_655
K3 K10 O96' 154.9(8) 1_655 .
O64 K10 O96' 80.7(6) . .
K3' K10 O96' 154.6(8) 1_655 .
O81 K10 O96' 61.6(8) 1_655 .
O48 K10 O96' 81.4(6) 1_655 .
K2 K10 O96' 118.3(7) 1_655 .
O81' K10 O96' 76.7(7) 1_655 .
K3 K10 O46 77.7(4) 1_655 1_655
O64 K10 O46 134.1(6) . 1_655
K3' K10 O46 86.0(4) 1_655 1_655
O81 K10 O46 54.9(4) 1_655 1_655
O48 K10 O46 52.5(3) 1_655 1_655
K2 K10 O46 102.3(4) 1_655 1_655
O81' K10 O46 53.1(4) 1_655 1_655
O96' K10 O46 89.7(7) . 1_655
K3 K10 O39 56.8(3) 1_655 1_655
O64 K10 O39 149.2(5) . 1_655
K3' K10 O39 64.9(4) 1_655 1_655
O81 K10 O39 100.8(5) 1_655 1_655
O48 K10 O39 49.9(3) 1_655 1_655
K2 K10 O39 59.5(3) 1_655 1_655
O81' K10 O39 93.5(4) 1_655 1_655
O96' K10 O39 127.7(7) . 1_655
O46 K10 O39 48.1(2) 1_655 1_655
K3 K10 O65 63.4(4) 1_655 .
O64 K10 O65 52.7(3) . .
K3' K10 O65 55.2(4) 1_655 .
O81 K10 O65 124.7(6) 1_655 .
O48 K10 O65 137.6(6) 1_655 .
K2 K10 O65 75.8(4) 1_655 .
O81' K10 O65 115.1(5) 1_655 .
O96' K10 O65 126.0(6) . .
O46 K10 O65 141.1(5) 1_655 .
O39 K10 O65 104.9(5) 1_655 .
K3 K10 W12 79.8(3) 1_655 1_655
O64 K10 W12 161.3(6) . 1_655
K3' K10 W12 88.7(4) 1_655 1_655
O81 K10 W12 81.9(5) 1_655 1_655
O48 K10 W12 31.19(17) 1_655 1_655
K2 K10 W12 74.9(3) 1_655 1_655
O81' K10 W12 80.8(4) 1_655 1_655
O96' K10 W12 99.1(6) . 1_655
O46 K10 W12 27.75(16) 1_655 1_655
O39 K10 W12 29.14(15) 1_655 1_655
O65 K10 W12 134.0(5) . 1_655
O99 K11 O75 98.2(8) . .
O99 K11 O52 115.7(9) . 2_677
O75 K11 O52 115.2(4) . 2_677
O99 K11 K6 115.3(9) . 2_777
O75 K11 K6 117.1(5) . 2_777
O52 K11 K6 96.6(5) 2_677 2_777
O99 K11 O17 64.7(8) . 1_655
O75 K11 O17 93.2(4) . 1_655
O52 K11 O17 150.4(5) 2_677 1_655
K6 K11 O17 61.1(3) 2_777 1_655
O99 K11 O99' 17.1(11) . .
O75 K11 O99' 93.8(10) . .
O52 K11 O99' 103.6(11) 2_677 .
K6 K11 O99' 131.0(11) 2_777 .
O17 K11 O99' 81.3(11) 1_655 .
O99 K11 O83 151.5(9) . 2_777
O75 K11 O83 71.4(4) . 2_777
O52 K11 O83 92.5(4) 2_677 2_777
K6 K11 O83 53.4(4) 2_777 2_777
O17 K11 O83 88.8(4) 1_655 2_777
O99' K11 O83 161.9(10) . 2_777
O99 K11 W14 100.0(9) . 2_677
O75 K11 W14 97.9(3) . 2_677
O52 K11 W14 27.32(19) 2_677 2_677
K6 K11 W14 123.9(4) 2_777 2_677
O17 K11 W14 162.4(5) 1_655 2_677
O99' K11 W14 84.3(11) . 2_677
O83 K11 W14 107.6(3) 2_777 2_677
O99 K11 W13 134.6(8) . 2_677
O75 K11 W13 116.5(4) . 2_677
O52 K11 W13 23.7(2) 2_677 2_677
K6 K11 W13 75.2(3) 2_777 2_677
O17 K11 W13 135.1(5) 1_655 2_677
O99' K11 W13 125.6(10) . 2_677
O83 K11 W13 71.8(3) 2_777 2_677
W14 K11 W13 49.52(12) 2_677 2_677
O99 K11 K14 44.5(9) . 2_667
O75 K11 K14 128.0(6) . 2_667
O52 K11 K14 114.2(5) 2_677 2_667
K6 K11 K14 71.8(5) 2_777 2_667
O17 K11 K14 43.3(5) 1_655 2_667
O99' K11 K14 59.2(11) . 2_667
O83 K11 K14 121.5(6) 2_777 2_667
W14 K11 K14 119.8(5) 2_677 2_667
W13 K11 K14 115.2(5) 2_677 2_667
O99 K11 K12 40.7(8) . 2_667
O75 K11 K12 127.3(6) . 2_667
O52 K11 K12 76.6(4) 2_677 2_667
K6 K11 K12 111.6(4) 2_777 2_667
O17 K11 K12 93.1(4) 1_655 2_667
O99' K11 K12 36.1(10) . 2_667
O83 K11 K12 161.0(5) 2_777 2_667
W14 K11 K12 69.3(4) 2_677 2_667
W13 K11 K12 93.9(4) 2_677 2_667
K14 K11 K12 52.6(5) 2_667 2_667
O99 K11 K9 47.6(8) . 2_677
O75 K11 K9 77.7(4) . 2_677
O52 K11 K9 86.6(4) 2_677 2_677
K6 K11 K9 161.0(4) 2_777 2_677
O17 K11 K9 108.5(5) 1_655 2_677
O99' K11 K9 31.0(10) . 2_677
O83 K11 K9 145.4(4) 2_777 2_677
W14 K11 K9 61.2(3) 2_677 2_677
W13 K11 K9 110.1(3) 2_677 2_677
K14 K11 K9 89.8(5) 2_667 2_677
K12 K11 K9 50.8(4) 2_667 2_677
O95' K12 O99' 111.1(19) . 2_667
O95' K12 K15 57.7(18) . 1_545
O99' K12 K15 118.7(16) 2_667 1_545
O95' K12 O95 21.0(14) . .
O99' K12 O95 98.0(14) 2_667 .
K15 K12 O95 78.0(12) 1_545 .
O95' K12 O14 99.9(16) . .
O99' K12 O14 106.6(14) 2_667 .
K15 K12 O14 134.0(12) 1_545 .
O95 K12 O14 88.6(8) . .
O95' K12 O99 104.7(17) . 2_667
O99' K12 O99 17.5(11) 2_667 2_667
K15 K12 O99 130.2(13) 1_545 2_667
O95 K12 O99 87.7(10) . 2_667
O14 K12 O99 92.3(9) . 2_667
O95' K12 O13 126.5(16) . .
O99' K12 O13 119.2(13) 2_667 .
K15 K12 O13 107.9(11) 1_545 .
O95 K12 O13 129.3(9) . .
O14 K12 O13 50.3(4) . .
O99 K12 O13 117.7(9) 2_667 .
O95' K12 O25 79.7(15) . .
O99' K12 O25 155.4(14) 2_667 .
K15 K12 O25 85.9(11) 1_545 .
O95 K12 O25 84.9(7) . .
O14 K12 O25 48.9(4) . .
O99 K12 O25 140.6(10) 2_667 .
O13 K12 O25 47.0(4) . .
O95' K12 O97 161.4(19) . .
O99' K12 O97 63.6(15) 2_667 .
K15 K12 O97 107.8(15) 1_545 .
O95 K12 O97 161.5(13) . .
O14 K12 O97 98.7(11) . .
O99 K12 O97 75.1(12) 2_667 .
O13 K12 O97 66.6(10) . .
O25 K12 O97 112.7(11) . .
O95' K12 K8' 145.6(19) . .
O99' K12 K8' 95.3(15) 2_667 .
K15 K12 K8' 90.8(14) 1_545 .
O95 K12 K8' 165.6(12) . .
O14 K12 K8' 92.8(10) . .
O99 K12 K8' 106.6(12) 2_667 .
O13 K12 K8' 45.6(8) . .
O25 K12 K8' 85.2(9) . .
O97 K12 K8' 31.9(12) . .
O95' K12 K8 125.4(17) . .
O99' K12 K8 109.5(13) 2_667 .
K15 K12 K8 71.5(10) 1_545 .
O95 K12 K8 146.0(9) . .
O14 K12 K8 101.8(6) . .
O99 K12 K8 123.6(9) 2_667 .
O13 K12 K8 51.4(4) . .
O25 K12 K8 78.3(5) . .
O97 K12 K8 49.0(9) . .
K8' K12 K8 20.2(8) . .
O95' K12 K9 111.4(15) . 1_545
O99' K12 K9 40.0(12) 2_667 1_545
K15 K12 K9 84.6(11) 1_545 1_545
O95 K12 K9 112.4(8) . 1_545
O14 K12 K9 140.3(8) . 1_545
O99 K12 K9 57.3(8) 2_667 1_545
O13 K12 K9 118.3(7) . 1_545
O25 K12 K9 157.9(8) . 1_545
O97 K12 K9 52.3(10) . 1_545
K8' K12 K9 75.1(9) . 1_545
K8 K12 K9 79.8(5) . 1_545
O89 K13 O87 172.6(8) . .
O89 K13 O63 63.2(6) . 2_676
O87 K13 O63 116.1(6) . 2_676
O89 K13 O47 63.8(5) . .
O87 K13 O47 122.9(6) . .
O63 K13 O47 100.0(5) 2_676 .
O89 K13 O93' 50.3(6) . .
O87 K13 O93' 123.0(7) . .
O63 K13 O93' 89.1(6) 2_676 .
O47 K13 O93' 98.6(6) . .
O89 K13 O89' 21.6(8) . .
O87 K13 O89' 153.4(10) . .
O63 K13 O89' 80.4(9) 2_676 .
O47 K13 O89' 70.0(9) . .
O93' K13 O89' 32.1(9) . .
O89 K13 O42 94.5(6) . .
O87 K13 O42 88.2(5) . .
O63 K13 O42 152.2(6) 2_676 .
O47 K13 O42 53.2(3) . .
O93' K13 O42 88.2(6) . .
O89' K13 O42 82.8(9) . .
O89 K13 O43 125.3(7) . .
O87 K13 O43 61.6(4) . .
O63 K13 O43 126.5(6) 2_676 .
O47 K13 O43 61.5(4) . .
O93' K13 O43 140.1(7) . .
O89' K13 O43 127.0(9) . .
O42 K13 O43 51.9(3) . .
O89 K13 O93 78.3(6) . .
O87 K13 O93 94.6(5) . .
O63 K13 O93 96.6(5) 2_676 .
O47 K13 O93 124.6(6) . .
O93' K13 O93 29.3(4) . .
O89' K13 O93 61.4(9) . .
O42 K13 O93 94.4(5) . .
O43 K13 O93 136.1(6) . .
O89 K13 O101 82.6(8) . .
O87 K13 O101 93.8(8) . .
O63 K13 O101 133.8(8) 2_676 .
O47 K13 O101 90.6(7) . .
O93' K13 O101 44.7(7) . .
O89' K13 O101 61.3(10) . .
O42 K13 O101 50.7(7) . .
O43 K13 O101 98.1(7) . .
O93 K13 O101 43.7(7) . .
O89 K13 W16 65.7(5) . .
O87 K13 W16 121.7(5) . .
O63 K13 W16 78.9(4) 2_676 .
O47 K13 W16 25.66(19) . .
O93' K13 W16 112.5(6) . .
O89' K13 W16 80.5(9) . .
O42 K13 W16 76.7(4) . .
O43 K13 W16 65.1(3) . .
O93 K13 W16 141.7(5) . .
O101 K13 W16 115.8(7) . .
O89 K13 W12 70.3(5) . .
O87 K13 W12 113.8(5) . .
O63 K13 W12 124.7(5) 2_676 .
O47 K13 W12 29.5(2) . .
O93' K13 W12 83.0(5) . .
O89' K13 W12 64.6(8) . .
O42 K13 W12 27.6(2) . .
O43 K13 W12 62.8(3) . .
O93 K13 W12 101.6(5) . .
O101 K13 W12 62.1(7) . .
W16 K13 W12 55.2(2) . .
O14 K14 O100 95.4(12) . 1_445
O14 K14 O17 152.6(13) . 2_567
O100 K14 O17 76.0(11) 1_445 2_567
O14 K14 O90 100.0(11) . 2_667
O100 K14 O90 131.3(14) 1_445 2_667
O17 K14 O90 69.2(9) 2_567 2_667
O14 K14 O99 95.8(12) . 2_667
O100 K14 O99 84.9(12) 1_445 2_667
O17 K14 O99 58.0(9) 2_567 2_667
O90 K14 O99 47.9(9) 2_667 2_667
O14 K14 W3 28.6(4) . .
O100 K14 W3 123.5(12) 1_445 .
O17 K14 W3 144.6(10) 2_567 .
O90 K14 W3 76.6(9) 2_667 .
O99 K14 W3 92.1(10) 2_667 .
O14 K14 K12 49.3(6) . .
O100 K14 K12 76.8(11) 1_445 .
O17 K14 K12 103.3(9) 2_567 .
O90 K14 K12 79.2(9) 2_667 .
O99 K14 K12 49.3(8) 2_667 .
W3 K14 K12 60.1(6) . .
O14 K14 W7 23.6(4) . .
O100 K14 W7 77.9(10) 1_445 .
O17 K14 W7 151.8(10) 2_567 .
O90 K14 W7 123.5(11) 2_667 .
O99 K14 W7 109.4(11) 2_667 .
W3 K14 W7 50.2(4) . .
K12 K14 W7 60.2(6) . .
O14 K14 K14 110.5(13) . 2_567
O100 K14 K14 147.1(16) 1_445 2_567
O17 K14 K14 88.3(11) 2_567 2_567
O90 K14 K14 65.0(10) 2_667 2_567
O99 K14 K14 111.1(13) 2_667 2_567
W3 K14 K14 85.7(9) . 2_567
K12 K14 K14 135.5(13) . 2_567
W7 K14 K14 119.7(11) . 2_567
O14 K14 K11 112.9(10) . 2_667
O100 K14 K11 53.4(9) 1_445 2_667
O17 K14 K11 41.4(5) 2_567 2_667
O90 K14 K11 78.1(8) 2_667 2_667
O99 K14 K11 36.1(7) 2_667 2_667
W3 K14 K11 122.7(8) . 2_667
K12 K14 K11 65.1(6) . 2_667
W7 K14 K11 112.5(7) . 2_667
K14 K14 K11 126.6(12) 2_567 2_667
O14 K14 K6 129.4(10) . 1_445
O100 K14 K6 35.4(8) 1_445 1_445
O17 K14 K6 41.5(4) 2_567 1_445
O90 K14 K6 107.3(10) 2_667 1_445
O99 K14 K6 74.1(9) 2_667 1_445
W3 K14 K6 154.1(9) . 1_445
K12 K14 K6 95.0(7) . 1_445
W7 K14 K6 113.3(7) . 1_445
K14 K14 K6 119.5(11) 2_567 1_445
K11 K14 K6 38.4(4) 2_667 1_445
O95' K15 K12 53.6(16) 1_565 1_565
O95' K15 O56 64.8(16) 1_565 .
K12 K15 O56 105.1(15) 1_565 .
O95' K15 O86 65.3(17) 1_565 2_676
K12 K15 O86 89.6(14) 1_565 2_676
O56 K15 O86 100.4(14) . 2_676
O95' K15 O88 127(2) 1_565 2_676
K12 K15 O88 120.4(17) 1_565 2_676
O56 K15 O88 129.7(17) . 2_676
O86 K15 O88 62.3(12) 2_676 2_676
O95' K15 O80 133(2) 1_565 2_676
K12 K15 O80 146.6(18) 1_565 2_676
O56 K15 O80 68.1(12) . 2_676
O86 K15 O80 123.6(17) 2_676 2_676
O88 K15 O80 82.9(15) 2_676 2_676
O95' K15 O55 74.2(17) 1_565 .
K12 K15 O55 72.5(11) 1_565 .
O56 K15 O55 52.2(7) . .
O86 K15 O55 138.5(16) 2_676 .
O88 K15 O55 158.3(17) 2_676 .
O80 K15 O55 78.7(12) 2_676 .
O95' K15 K8 116.8(19) 1_565 1_565
K12 K15 K8 66.2(10) 1_565 1_565
O56 K15 K8 158.3(15) . 1_565
O86 K15 K8 99.4(13) 2_676 1_565
O88 K15 K8 68.3(11) 2_676 1_565
O80 K15 K8 107.5(14) 2_676 1_565
O55 K15 K8 106.4(11) . 1_565
O95' K15 Fe6 96.8(18) 1_565 2_676
K12 K15 Fe6 116.9(14) 1_565 2_676
O56 K15 Fe6 107.9(12) . 2_676
O86 K15 Fe6 32.8(7) 2_676 2_676
O88 K15 Fe6 33.6(8) 2_676 2_676
O80 K15 Fe6 95.8(13) 2_676 2_676
O55 K15 Fe6 160.0(13) . 2_676
K8 K15 Fe6 93.6(9) 1_565 2_676
O95' K15 W14 69.4(16) 1_565 .
K12 K15 W14 89.9(12) 1_565 .
O56 K15 W14 26.9(4) . .
O86 K15 W14 123.2(14) 2_676 .
O88 K15 W14 149.6(15) 2_676 .
O80 K15 W14 69.6(11) 2_676 .
O55 K15 W14 25.5(3) . .
K8 K15 W14 131.5(11) 1_565 .
Fe6 K15 W14 134.7(11) 2_676 .
O95' K15 K9 91.7(17) 1_565 .
K12 K15 K9 58.5(9) 1_565 .
O56 K15 K9 87.9(10) . .
O86 K15 K9 148.1(15) 2_676 .
O88 K15 K9 132.7(14) 2_676 .
O80 K15 K9 88.2(12) 2_676 .
O55 K15 K9 35.9(5) . .
K8 K15 K9 70.6(7) 1_565 .
Fe6 K15 K9 164.1(11) 2_676 .
W14 K15 K9 61.0(6) . .
O95' K15 K8' 105.1(19) 1_565 1_565
K12 K15 K8' 52.7(11) 1_565 1_565
O56 K15 K8' 147.2(15) . 1_565
O86 K15 K8' 102.8(14) 2_676 1_565
O88 K15 K8' 82.0(13) 2_676 1_565
O80 K15 K8' 115.4(15) 2_676 1_565
O55 K15 K8' 95.5(11) . 1_565
K8 K15 K8' 14.5(7) 1_565 1_565
Fe6 K15 K8' 104.2(11) 2_676 1_565
W14 K15 K8' 120.9(12) . 1_565
K9 K15 K8' 60.4(8) . 1_565
W1 O1 K9 115.1(5) . 2_677
W1 O2 Fe1 148.7(4) . .
W1 O2 K1' 89.9(3) . .
Fe1 O2 K1' 92.0(3) . .
W1 O2 K1 106.7(3) . .
Fe1 O2 K1 97.6(3) . .
K1' O2 K1 48.00(19) . .
W1 O3 W6 148.0(4) . .
W1 O3 K1' 100.0(3) . .
W6 O3 K1' 109.4(3) . .
W1 O3 K1 108.2(3) . .
W6 O3 K1 99.8(3) . .
K1' O3 K1 52.3(2) . .
Si1 O4 W1 126.3(4) . .
Si1 O4 W2 126.7(4) . .
W1 O4 W2 94.0(2) . .
W2 O5 W1 116.1(3) . .
W3 O6 W1 144.5(4) . .
W3 O6 K9 97.2(3) . 2_677
W1 O6 K9 103.0(4) . 2_677
W2 O7 Fe2 147.3(4) . .
W2 O7 K2 104.7(3) . .
Fe2 O7 K2 99.7(3) . .
W5 O9 W2 149.6(4) . .
W5 O9 K2 98.5(3) . .
W2 O9 K2 108.5(3) . .
W5 O9 K5 95.1(3) . 1_455
W2 O9 K5 112.0(3) . 1_455
K2 O9 K5 53.7(2) . 1_455
W4 O10 W2 144.4(4) . .
Si1 O11 W3 123.1(4) . .
Si1 O11 W7 123.6(4) . .
W3 O11 W7 95.5(3) . .
Si1 O11 W6 125.3(4) . .
W3 O11 W6 90.2(2) . .
W7 O11 W6 89.7(2) . .
W3 O12 Fe7 167.5(8) . .
W3 O12 K9 99.2(4) . 2_677
Fe7 O12 K9 82.4(7) . 2_677
W6 O13 W3 117.9(4) . .
W6 O13 K8' 118.5(12) . .
W3 O13 K8' 121.3(12) . .
W6 O13 K8 95.5(4) . .
W3 O13 K8 146.1(4) . .
K8' O13 K8 25.3(11) . .
W6 O13 K12 110.8(5) . .
W3 O13 K12 97.0(5) . .
K8' O13 K12 77.2(11) . .
K8 O13 K12 74.1(5) . .
W7 O14 W3 121.1(4) . .
W7 O14 K14 121.8(8) . .
W3 O14 K14 109.2(7) . .
W7 O14 K12 108.0(5) . .
W3 O14 K12 102.1(5) . .
K14 O14 K12 86.7(8) . .
W3 O15 W4 149.9(4) . .
Si1 O16 W4 123.8(4) . .
Si1 O16 W8 123.4(4) . .
W4 O16 W8 95.2(3) . .
Si1 O16 W5 124.0(4) . .
W4 O16 W5 91.0(2) . .
W8 O16 W5 90.2(2) . .
W4 O17 K11 126.8(4) . 1_455
W4 O17 K6 122.3(4) . 2_677
K11 O17 K6 59.3(4) 1_455 2_677
W4 O17 K14 132.8(7) . 2_567
K11 O17 K14 95.3(7) 1_455 2_567
K6 O17 K14 95.8(7) 2_677 2_567
W8 O18 W4 121.4(4) . .
W5 O19 W4 117.2(4) . .
W5 O20 K5 105.7(3) . 1_455
W5 O20 K1' 99.3(3) . 1_455
K5 O20 K1' 149.9(4) 1_455 1_455
W5 O21 W9 146.6(4) . .
W5 O21 K2 99.5(3) . .
W9 O21 K2 110.7(3) . .
W5 O22 W8 117.6(4) . .
W5 O22 K1' 103.8(3) . 1_455
W8 O22 K1' 138.0(4) . 1_455
W6 O23 K4 147.4(4) . 2_666
W6 O23 K8 106.2(4) . .
K4 O23 K8 105.2(4) 2_666 .
W6 O23 K1' 93.0(3) . .
K4 O23 K1' 90.7(3) 2_666 .
K8 O23 K1' 98.7(3) . .
W10 O24 W6 146.1(4) . .
W10 O24 K1 106.1(3) . .
W6 O24 K1 103.8(3) . .
W6 O25 W7 117.9(4) . .
W6 O25 K12 105.2(5) . .
W7 O25 K12 97.4(5) . .
W7 O26 W10 145.2(4) . .
W7 O28 W8 153.5(4) . .
W8 O29 K4 123.5(4) . 2_566
W8 O29 K8 124.1(4) . 1_455
K4 O29 K8 100.8(3) 2_566 1_455
W8 O30 W9 145.6(4) . .
W9 O31 K3' 100.1(4) . .
W9 O31 K3 94.4(3) . .
K3' O31 K3 7.0(3) . .
Si1 O32 W9 128.3(4) . .
Si1 O32 W10 128.0(4) . .
W9 O32 W10 94.1(2) . .
W9 O33 Fe5 141.9(4) . .
W9 O33 K3 110.2(3) . .
Fe5 O33 K3 101.9(3) . .
W9 O33 K3' 101.5(4) . .
Fe5 O33 K3' 110.8(4) . .
K3 O33 K3' 8.9(4) . .
W9 O33 K2 108.5(3) . .
Fe5 O33 K2 94.2(3) . .
K3 O33 K2 84.7(3) . .
K3' O33 K2 85.2(4) . .
W9 O34 W10 115.5(3) . .
W10 O35 Fe5 142.3(4) . .
W10 O35 K1 108.1(3) . .
Fe5 O35 K1 94.4(3) . .
W10 O36 K3' 163.1(5) . 2_566
W10 O36 K3 154.0(4) . 2_566
K3' O36 K3 9.3(3) 2_566 2_566
Fe5 O37 K1 90.6(3) . .
Fe5 O37 K2 91.6(3) . .
K1 O37 K2 177.6(3) . .
Fe5 O38 K3 84.1(3) . .
W12 O39 Fe5 141.3(4) . .
W12 O39 K3 121.7(4) . .
Fe5 O39 K3 93.4(3) . .
W12 O39 K2 107.6(3) . .
Fe5 O39 K2 93.1(3) . .
K3 O39 K2 79.9(3) . .
W12 O39 K10 85.1(4) . 1_455
Fe5 O39 K10 132.8(4) . 1_455
K3 O39 K10 51.9(3) . 1_455
K2 O39 K10 54.5(3) . 1_455
W12 O39 K3' 123.5(4) . .
Fe5 O39 K3' 92.6(4) . .
K3 O39 K3' 3.7(4) . .
K2 O39 K3' 76.4(3) . .
K10 O39 K3' 50.5(4) 1_455 .
W11 O40 Fe5 141.2(4) . .
W11 O40 K1 108.8(3) . .
Fe5 O40 K1 92.4(3) . .
W11 O41 Fe6 141.9(5) . .
W11 O41 K4 148.0(4) . .
Fe6 O41 K4 70.1(3) . .
W11 O42 W12 116.2(3) . .
W11 O42 K13 109.2(4) . .
W12 O42 K13 105.8(4) . .
W18 O43 W11 144.2(4) . .
W18 O43 K13 109.9(4) . .
W11 O43 K13 105.2(4) . .
W17 O44 W11 148.7(4) . .
W17 O44 K1 96.9(3) . .
W11 O44 K1 107.5(3) . .
Si2 O45 W12 128.9(4) . .
Si2 O45 W11 128.4(4) . .
W12 O45 W11 94.0(2) . .
W12 O46 Fe8' 150.5(8) . .
W12 O46 Fe8 156.9(7) . .
Fe8' O46 Fe8 39.0(8) . .
W12 O46 K10 89.1(4) . 1_455
Fe8' O46 K10 103.2(7) . 1_455
Fe8 O46 K10 110.2(7) . 1_455
W16 O47 W12 143.8(4) . .
W16 O47 K13 110.4(4) . .
W12 O47 K13 105.5(4) . .
W13 O48 W12 149.4(4) . .
W13 O48 K10 114.0(4) . 1_455
W12 O48 K10 94.8(3) . 1_455
W13 O48 K2 96.4(3) . .
W12 O48 K2 107.7(3) . .
K10 O48 K2 59.2(4) 1_455 .
W13 O49 K6 130.0(4) . 1_455
W16 O50 W13 118.9(3) . .
W13 O51 Fe2 138.8(4) . .
W13 O51 K2 104.0(3) . .
Fe2 O51 K2 111.2(3) . .
W13 O52 W14 120.0(3) . .
W13 O52 K11 121.7(5) . 2_677
W14 O52 K11 112.6(4) . 2_677
Si2 O53 W14 124.5(4) . .
Si2 O53 W16 122.9(4) . .
W14 O53 W16 93.1(2) . .
Si2 O53 W13 124.5(4) . .
W14 O53 W13 91.5(2) . .
W16 O53 W13 90.7(2) . .
W14 O54 Fe3 125.6(4) . .
W14 O54 Fe2 134.7(4) . .
Fe3 O54 Fe2 97.6(3) . .
W14 O55 K9 164.1(5) . .
W14 O55 K15 95.2(8) . .
K9 O55 K15 95.9(8) . .
W14 O56 W16 120.7(4) . .
W14 O56 K15 111.8(9) . .
W16 O56 K15 127.4(9) . .
W14 O57 W15 150.4(4) . .
W15 O58 K6 165.3(4) . .
W15 O58 K5 98.9(3) . .
K6 O58 K5 89.3(3) . .
W15 O59 Fe3 127.5(4) . .
W15 O59 Fe1 133.3(3) . .
Fe3 O59 Fe1 97.3(3) . .
W15 O60 W18 120.8(3) . .
W18 O62 W16 153.9(4) . .
W18 O63 K13 125.3(5) . 2_676
W18 O64 W17 118.8(3) . .
W18 O64 K10 126.2(5) . .
W17 O64 K10 103.2(4) . .
W17 O65 K3' 127.3(5) . 1_655
W17 O65 K3 127.3(4) . 1_655
K3' O65 K3 5.2(4) 1_655 1_655
W17 O65 K10 89.9(4) . .
K3' O65 K10 53.7(4) 1_655 .
K3 O65 K10 49.6(3) 1_655 .
W15 O66 W17 119.8(4) . .
W15 O66 K5 105.6(3) . .
W17 O66 K5 133.1(4) . .
Si2 O67 W15 125.9(4) . .
Si2 O67 W18 123.1(4) . .
W15 O67 W18 93.4(2) . .
Si2 O67 W17 123.3(4) . .
W15 O67 W17 90.5(2) . .
W18 O67 W17 90.9(2) . .
W17 O68 Fe1 139.2(4) . .
W17 O68 K1' 116.8(3) . .
Fe1 O68 K1' 101.3(3) . .
W17 O68 K1 103.1(3) . .
Fe1 O68 K1 111.5(3) . .
K1' O68 K1 53.1(2) . .
Si2 O69 Fe1 122.6(4) . .
Si2 O69 Fe2 122.1(4) . .
Fe1 O69 Fe2 97.5(3) . .
Fe3 O70 Fe1 100.2(3) . .
Fe3 O70 Fe2 100.9(3) . .
Fe1 O70 Fe2 101.6(3) . .
Fe4 O72 Fe3 133.2(4) . .
Fe1 O73 Fe4 133.6(4) . .
Fe3 O74 Fe4 130.9(4) 2_677 .
Fe4 O75 K11 127.7(4) . .
Fe4 O76 K5 135.6(4) . .
Fe2 O77 Fe4 131.7(4) 2_677 .
K3 O78 K3' 6.7(4) . .
O81 O81' Fe8 107(2) . .
O81 O81' Fe8' 71.1(18) . .
Fe8 O81' Fe8' 35.9(8) . .
O81 O81' K10 68.9(17) . 1_455
Fe8 O81' K10 112.2(8) . 1_455
Fe8' O81' K10 99.3(8) . 1_455
O81' O81 Fe8' 87.1(19) . .
O81' O81 K10 95.9(18) . 1_455
Fe8' O81 K10 108.6(9) . 1_455
O82' O82 Fe6 80(4) . 1_455
O82' O82 K3' 57(4) . .
Fe6 O82 K3' 132.1(10) 1_455 .
O82' O82 K3 64(4) . .
Fe6 O82 K3 135.3(10) 1_455 .
K3' O82 K3 8.1(4) . .
O82 O82' Fe6 82(4) . 1_455
O82 O82' K3' 111(4) . .
Fe6 O82' K3' 154.6(16) 1_455 .
O82 O82' K3 104(4) . .
Fe6 O82' K3 152.3(15) 1_455 .
K3' O82' K3 8.0(4) . .
K6 O83 K5 98.7(4) . .
K6 O83 K11 57.3(3) . 2_777
K5 O83 K11 134.3(4) . 2_777
K8' O84 K8 27.1(11) . .
K8' O84 K1' 121.7(12) . .
K8 O84 K1' 105.1(5) . .
O85 O85' K9 96(2) . .
O85 O85' K6 51.3(18) . .
K9 O85' K6 147.5(13) . .
O85' O85 K6 107(2) . .
O86' O86 Fe6 129(2) . .
O86' O86 K15 109(2) . 2_676
Fe6 O86 K15 100.7(13) . 2_676
O86 O86' O92 168(3) . 1_655
Fe6 O87 K13 137.5(6) . .
Fe6 O88 K4 81.7(11) . .
Fe6 O88 K15 99.5(14) . 2_676
K4 O88 K15 151.8(16) . 2_676
O89 O89' Fe8' 121(3) . .
O89 O89' O93' 120(3) . .
Fe8' O89' O93' 119(3) . .
O89 O89' Fe8 159(3) . .
Fe8' O89' Fe8 41.2(14) . .
O93' O89' Fe8 78.4(19) . .
O89 O89' K13 61(2) . .
Fe8' O89' K13 138(2) . .
O93' O89' K13 73.5(16) . .
Fe8 O89' K13 121.3(18) . .
O89' O89 Fe8' 35(2) . .
O89' O89 K13 97(2) . .
Fe8' O89 K13 119.0(10) . .
Fe7 O90 K8' 41.5(13) 2_667 .
Fe7 O90 K8 56.2(9) 2_667 .
K8' O90 K8 26.1(10) . .
Fe7 O90 K14 113.4(14) 2_667 2_667
K8' O90 K14 138.5(16) . 2_667
K8 O90 K14 164.5(12) . 2_667
Fe6 O91 K4 71.6(8) . .
O86' O92 Fe8 129(2) 1_455 .
O93' O93 K13 64.3(8) . .
O93 O93' O89' 161(2) . .
O93 O93' Fe8 132.2(12) . .
O89' O93' Fe8 59.3(17) . .
O93 O93' K13 86.4(9) . .
O89' O93' K13 74.4(16) . .
Fe8 O93' K13 111.8(9) . .
O95' O95 K12 48(3) . .
O95 O95' K12 111(4) . .
O95 O95' K15 166(4) . 1_545
K12 O95' K15 68.7(19) . 1_545
O96 O96' K10 143(3) . .
O97 O97 Fe7 114(8) 2_667 2_667
O97 O97 K8' 141(8) 2_667 .
Fe7 O97 K8' 62(2) 2_667 .
O97 O97 Fe7 44(6) 2_667 .
Fe7 O97 Fe7 159(3) 2_667 .
K8' O97 Fe7 132(3) . .
O97 O97 K8' 26(6) 2_667 2_667
Fe7 O97 K8' 118(3) 2_667 2_667
K8' O97 K8' 168(3) . 2_667
Fe7 O97 K8' 43.6(14) . 2_667
O97 O97 K8 158(8) 2_667 .
Fe7 O97 K8 54.6(14) 2_667 .
K8' O97 K8 19.6(16) . .
Fe7 O97 K8 145(2) . .
K8' O97 K8 171(2) 2_667 .
O97 O97 K9 91(7) 2_667 1_545
Fe7 O97 K9 81(2) 2_667 1_545
K8' O97 K9 124(3) . 1_545
Fe7 O97 K9 97.3(18) . 1_545
K8' O97 K9 67.0(16) 2_667 1_545
K8 O97 K9 104.3(15) . 1_545
O97 O97 K12 128(8) 2_667 .
Fe7 O97 K12 111(2) 2_667 .
K8' O97 K12 83(2) . .
Fe7 O97 K12 88.6(18) . .
K8' O97 K12 107(2) 2_667 .
K8 O97 K12 72.1(10) . .
K9 O97 K12 72.5(12) 1_545 .
O97 O97 K9 73(6) 2_667 2_677
Fe7 O97 K9 105(2) 2_667 2_677
K8' O97 K9 72(2) . 2_677
Fe7 O97 K9 71.4(14) . 2_677
K8' O97 K9 97.2(17) 2_667 2_677
K8 O97 K9 91.2(14) . 2_677
K9 O97 K9 163.9(15) 1_545 2_677
K12 O97 K9 117.4(16) . 2_677
Fe8' O98 Fe8 38.9(12) . .
O99' O99 K11 107(4) . .
O99' O99 K12 62(4) . 2_667
K11 O99 K12 105.0(11) . 2_667
O99' O99 K14 137(4) . 2_667
K11 O99 K14 99.4(12) . 2_667
K12 O99 K14 79.7(10) 2_667 2_667
O99' O99 K9 14(4) . 2_677
K11 O99 K9 97.6(10) . 2_677
K12 O99 K9 74.1(9) 2_667 2_677
K14 O99 K9 151.6(13) 2_667 2_677
O99' O99 K8' 58(4) . .
K11 O99 K8' 139.0(14) . .
K12 O99 K8' 99.4(13) 2_667 .
K14 O99 K8' 117.1(14) 2_667 .
K9 O99 K8' 58.4(11) 2_677 .
O99 O99' K9 160(5) . 2_677
O99 O99' K12 101(4) . 2_667
K9 O99' K12 96.0(19) 2_677 2_667
O99 O99' K8' 107(4) . .
K9 O99' K8' 73.2(17) 2_677 .
K12 O99' K8' 118(2) 2_667 .
O99 O99' K11 56(4) . .
K9 O99' K11 110.5(17) 2_677 .
K12 O99' K11 102.8(16) 2_667 .
K8' O99' K11 139(2) . .
K6 O100 K14 106.3(14) . 1_665
K1' O103 K1 65.3(6) . .
K1' O103 K4 122.1(9) . 2_666
K1 O103 K4 113.3(7) . 2_666

loop_
_geom_bond_atom_site_label_1
_geom_bond_atom_site_label_2
_geom_bond_distance
_geom_bond_site_symmetry_2
W1 O1 1.737(7) .
W1 O2 1.777(7) .
W1 O3 1.908(7) .
W1 O5 1.949(7) .
W1 O6 2.122(7) .
W1 O4 2.227(7) .
W1 K1' 3.620(8) .
W1 K9 4.061(11) 2_677
W1 K1 4.134(5) .
W2 O8 1.727(7) .
W2 O7 1.781(7) .
W2 O9 1.911(7) .
W2 O5 1.928(7) .
W2 O10 2.112(7) .
W2 O4 2.273(7) .
W2 K2 4.044(6) .
W3 O12 1.720(8) .
W3 O6 1.813(7) .
W3 O15 1.897(8) .
W3 O13 1.964(8) .
W3 O14 1.966(8) .
W3 O11 2.285(7) .
W3 K9 3.711(12) 2_677
W3 K14 3.88(3) .
W3 K12 3.93(2) .
W3 K8' 4.08(5) .
W4 O17 1.708(7) .
W4 O10 1.816(7) .
W4 O15 1.907(8) .
W4 O19 1.941(7) .
W4 O18 1.981(7) .
W4 O16 2.284(7) .
W5 O20 1.709(8) .
W5 O21 1.879(7) .
W5 O9 1.894(7) .
W5 O22 1.901(7) .
W5 O19 1.926(7) .
W5 O16 2.345(7) .
W5 K1' 3.741(8) 1_455
W5 K2 3.785(5) .
W5 K5 3.877(8) 1_455
W6 O23 1.698(8) .
W6 O13 1.889(8) .
W6 O25 1.899(7) .
W6 O3 1.918(7) .
W6 O24 1.923(7) .
W6 O11 2.374(7) .
W6 K8 3.737(9) .
W6 K1' 3.850(8) .
W6 K1 3.932(4) .
W6 K8' 3.96(5) .
W7 O27 1.722(7) .
W7 O26 1.850(7) .
W7 O28 1.898(8) .
W7 O14 1.939(7) .
W7 O25 1.954(8) .
W7 O11 2.307(7) .
W7 K12 4.06(2) .
W7 K14 4.12(3) .
W8 O29 1.718(7) .
W8 O30 1.869(7) .
W8 O18 1.909(7) .
W8 O28 1.911(8) .
W8 O22 1.953(7) .
W8 O16 2.308(7) .
W8 K4 4.104(6) 2_566
W9 O31 1.718(7) .
W9 O33 1.799(7) .
W9 O34 1.920(7) .
W9 O21 1.940(7) .
W9 O30 2.028(7) .
W9 O32 2.224(7) .
W9 K3' 3.661(17) .
W9 K3 3.743(9) .
W9 K2 4.098(5) .
W10 O36 1.723(7) .
W10 O35 1.807(7) .
W10 O24 1.915(7) .
W10 O34 1.934(7) .
W10 O26 2.040(7) .
W10 O32 2.232(7) .
W10 K1 3.983(4) .
W11 O41 1.720(7) .
W11 O40 1.810(7) .
W11 O42 1.911(7) .
W11 O44 1.929(7) .
W11 O43 2.030(7) .
W11 O45 2.246(6) .
W11 K1 4.064(4) .
W11 K13 4.077(15) .
W12 O46 1.719(7) .
W12 O39 1.805(7) .
W12 O48 1.919(7) .
W12 O42 1.934(7) .
W12 O47 2.052(7) .
W12 O45 2.217(7) .
W12 K10 3.693(11) 1_455
W12 K13 4.011(16) .
W12 K2 4.114(5) .
W13 O49 1.719(7) .
W13 O51 1.820(7) .
W13 O48 1.902(7) .
W13 O52 1.923(7) .
W13 O50 1.976(7) .
W13 O53 2.362(7) .
W13 K2 3.817(5) .
W13 K11 4.076(12) 2_677
W14 O55 1.710(7) .
W14 O54 1.878(7) .
W14 O57 1.902(7) .
W14 O56 1.930(7) .
W14 O52 1.943(7) .
W14 O53 2.308(7) .
W14 K11 3.907(11) 2_677
W14 K15 3.96(4) .
W15 O58 1.713(7) .
W15 O59 1.883(7) .
W15 O66 1.916(7) .
W15 O57 1.923(7) .
W15 O60 1.931(7) .
W15 O67 2.305(7) .
W15 K5 3.856(8) .
W16 O61 1.715(7) .
W16 O47 1.835(7) .
W16 O50 1.904(7) .
W16 O62 1.916(7) .
W16 O56 1.952(7) .
W16 O53 2.336(7) .
W16 K13 3.972(16) .
W17 O65 1.717(7) .
W17 O68 1.825(7) .
W17 O44 1.904(7) .
W17 O66 1.938(7) .
W17 O64 1.975(7) .
W17 O67 2.389(7) .
W17 K1 3.778(4) .
W17 K10 3.798(12) .
W17 K1' 4.080(8) .
W18 O63 1.721(7) .
W18 O43 1.853(7) .
W18 O62 1.896(7) .
W18 O64 1.927(7) .
W18 O60 1.947(7) .
W18 O67 2.326(7) .
W18 K13 4.066(15) 2_676
W18 K13 4.067(16) .
Fe1 O68 1.920(7) .
Fe1 O73 1.948(7) .
Fe1 O2 1.999(7) .
Fe1 O70 2.024(7) .
Fe1 O69 2.087(7) .
Fe1 O59 2.124(7) .
Fe1 K1' 3.794(8) .
Fe2 O51 1.917(7) .
Fe2 O77 1.947(7) 2_677
Fe2 O7 1.998(7) .
Fe2 O70 2.037(7) .
Fe2 O69 2.101(7) .
Fe2 O54 2.105(7) .
Fe3 O74 1.956(7) 2_677
Fe3 O72 1.989(7) .
Fe3 O59 2.009(7) .
Fe3 O70 2.020(7) .
Fe3 O54 2.052(7) .
Fe3 O71 2.070(7) .
Fe4 O73 1.962(7) .
Fe4 O74 1.963(7) .
Fe4 O77 1.975(7) .
Fe4 O72 1.979(7) .
Fe4 O75 2.100(7) .
Fe4 O76 2.117(8) .
Fe5 O40 1.957(7) .
Fe5 O39 1.958(7) .
Fe5 O33 1.959(7) .
Fe5 O35 1.961(7) .
Fe5 O38 2.081(7) .
Fe5 O37 2.168(7) .
Fe5 K3 3.665(7) .
Fe5 K1 3.735(4) .
Fe5 K2 3.833(5) .
Fe5 K3' 3.988(16) .
Fe6 O82' 2.07(3) 1_655
Fe6 O82 2.08(2) 1_655
Fe6 O86 2.14(3) .
Fe6 O87 2.166(12) .
Fe6 O88 2.18(3) .
Fe6 O41 2.197(11) .
Fe6 O91 2.37(3) .
Fe6 K4 2.910(11) .
Fe6 K15 3.89(4) 2_676
Fe7 O97 1.79(6) 2_667
Fe7 O90 1.92(3) 2_667
Fe7 K8' 1.93(5) 2_667
Fe7 O12 2.10(2) .
Fe7 O97 2.34(5) .
Fe7 K8 2.42(2) 2_667
Fe7 K9 3.45(2) 2_677
Fe7 K8' 3.94(6) .
Fe8' Fe8 1.38(3) .
Fe8' O98 1.56(4) .
Fe8' O89' 1.59(5) .
Fe8' O46 1.95(2) .
Fe8' O81 2.14(3) .
Fe8' O81' 2.26(3) .
Fe8' O89 2.36(3) .
Fe8' Fe8' 2.95(4) 2_576
Fe8 O92 1.78(4) .
Fe8 O89' 2.10(5) .
Fe8 O46 2.16(2) .
Fe8 O98 2.19(4) .
Fe8 O81' 2.22(3) .
Fe8 O93' 2.39(3) .
Si1 O32 1.611(7) .
Si1 O4 1.629(7) .
Si1 O11 1.641(7) .
Si1 O16 1.655(7) .
Si2 O45 1.622(7) .
Si2 O69 1.634(7) .
Si2 O53 1.635(7) .
Si2 O67 1.637(7) .
K1 K1' 2.609(9) .
K1 O103 2.76(2) .
K1 O102 2.81(3) .
K1 O68 2.919(8) .
K1 O24 3.002(8) .
K1 O37 3.020(9) .
K1 O35 3.032(8) .
K1 O44 3.043(8) .
K1 O40 3.102(8) .
K1 O3 3.120(8) .
K1 O2 3.256(8) .
K1' O103 1.87(2) .
K1' O3 2.761(11) .
K1' O22 2.801(11) 1_655
K1' O68 2.918(11) .
K1' O20 3.063(11) 1_655
K1' O84 3.147(17) .
K1' O2 3.156(11) .
K1' O23 3.367(11) .
K1' W5 3.741(8) 1_655
K2 K5 2.820(10) 1_455
K2 O51 2.944(9) .
K2 O21 2.989(9) .
K2 O9 3.009(9) .
K2 K10 3.015(18) 1_455
K2 O37 3.101(10) .
K2 O48 3.103(9) .
K2 O33 3.155(8) .
K2 O39 3.191(9) .
K2 O7 3.206(9) .
K3' O82' 2.54(4) .
K3' O36 2.737(19) 2_566
K3' O82 2.83(3) .
K3' O33 2.848(18) .
K3' K10 2.89(2) 1_455
K3' O65 2.943(17) 1_455
K3' O31 2.944(18) .
K3' O78 2.97(2) .
K3' O39 3.389(17) .
K3 O78 2.666(18) .
K3 O33 2.720(10) .
K3 O82' 2.79(3) .
K3 O36 2.798(10) 2_566
K3 K10 2.806(16) 1_455
K3 O39 2.986(10) .
K3 O82 3.01(2) .
K3 O31 3.196(11) .
K3 O38 3.241(11) .
K3 O65 3.296(12) 1_455
K4 O88 2.27(3) .
K4 O91 2.59(3) .
K4 O41 2.799(9) .
K4 O23 2.826(10) 2_666
K4 O79 2.849(16) .
K4 O29 2.897(9) 2_566
K4 O94 3.105(16) .
K4 O103 3.13(2) 2_666
K4 W8 4.104(6) 2_566
K4 K1' 4.422(10) 2_666
K4 K8 4.541(12) 2_666
K5 O76 2.719(11) .
K5 O83 2.807(13) .
K5 K2 2.820(10) 1_655
K5 O66 2.870(11) .
K5 O20 3.047(11) 1_655
K5 O58 3.200(11) .
K5 O9 3.219(11) 1_655
K5 W5 3.877(8) 1_655
K5 K10 4.149(17) .
K5 K6 4.249(11) .
K6 O100 2.70(4) .
K6 O85 2.74(3) .
K6 O83 2.792(13) .
K6 O58 2.832(10) .
K6 K11 2.927(17) 2_777
K6 O17 2.981(11) 2_677
K6 O49 3.058(11) 1_655
K6 O85' 3.35(4) .
K6 K14 4.47(3) 1_665
K8 K8' 1.30(5) .
K8 Fe7 2.42(2) 2_667
K8 O84 2.839(19) .
K8 O23 2.889(12) .
K8 O90 2.90(3) .
K8 O97 2.97(5) .
K8 O29 2.997(14) 1_655
K8 O13 3.048(13) .
K8 K12 3.75(3) .
K8 K15 3.88(4) 1_545
K8 K4 4.541(12) 2_666
K8' Fe7 1.93(5) 2_667
K8' O97 1.96(7) .
K8' O13 2.70(5) .
K8' O84 2.71(5) .
K8' O97 2.75(7) 2_667
K8' O90 2.89(6) .
K8' O99' 3.03(7) .
K8' K9 3.34(5) 2_677
K8' O99 3.42(6) .
K8' K12 3.68(5) .
K9 O99' 2.53(6) 2_677
K9 O55 2.694(12) .
K9 O1 3.007(14) 2_677
K9 O6 3.020(14) 2_677
K9 O12 3.026(15) 2_677
K9 O85' 3.16(4) .
K9 O97 3.25(6) 1_565
K9 K8' 3.34(5) 2_677
K9 O97 3.39(6) 2_677
K9 O99 3.42(4) 2_677
K9 Fe7 3.45(2) 2_677
K9 W3 3.711(12) 2_677
K10 K3 2.806(15) 1_655
K10 O64 2.824(14) .
K10 K3' 2.89(2) 1_655
K10 O81 2.98(2) 1_655
K10 O48 2.999(14) 1_655
K10 K2 3.015(18) 1_655
K10 O81' 3.18(2) 1_655
K10 O96' 3.29(3) .
K10 O46 3.295(15) 1_655
K10 O39 3.380(14) 1_655
K10 O65 3.390(16) .
K10 W12 3.693(11) 1_655
K11 O99 2.64(4) .
K11 O75 2.642(13) .
K11 O52 2.723(12) 2_677
K11 K6 2.927(16) 2_777
K11 O17 2.935(13) 1_655
K11 O99' 3.05(5) .
K11 O83 3.251(18) 2_777
K11 W14 3.907(11) 2_677
K11 W13 4.076(11) 2_677
K11 K14 4.42(3) 2_667
K11 K12 4.53(3) 2_667
K11 K9 4.59(2) 2_677
K12 O95' 2.38(6) .
K12 O99' 2.74(5) 2_667
K12 K15 2.76(5) 1_545
K12 O95 3.00(3) .
K12 O14 3.01(2) .
K12 O99 3.06(4) 2_667
K12 O13 3.17(2) .
K12 O25 3.31(2) .
K12 O97 3.37(6) .
K12 K9 3.91(3) 1_545
K13 O89 2.62(2) .
K13 O87 2.730(18) .
K13 O63 2.820(17) 2_676
K13 O47 2.940(17) .
K13 O93' 2.96(2) .
K13 O89' 2.97(4) .
K13 O42 3.026(17) .
K13 O43 3.045(17) .
K13 O93 3.28(2) .
K13 O101 3.37(4) .
K14 O14 2.76(3) .
K14 O100 2.89(5) 1_445
K14 O17 3.04(3) 2_567
K14 O90 3.10(4) 2_667
K14 O99 3.14(5) 2_667
K14 K14 4.34(7) 2_567
K14 K11 4.42(3) 2_667
K14 K6 4.47(3) 1_445
K15 O95' 2.50(7) 1_565
K15 K12 2.76(5) 1_565
K15 O56 2.82(4) .
K15 O86 2.87(5) 2_676
K15 O88 2.88(5) 2_676
K15 O80 2.95(6) 2_676
K15 O55 3.42(4) .
K15 K8 3.88(4) 1_565
K15 Fe6 3.89(4) 2_676
K15 K8' 4.63(7) 1_565
O1 K9 3.007(14) 2_677
O6 K9 3.020(14) 2_677
O9 K5 3.219(11) 1_455
O12 K9 3.026(15) 2_677
O17 K11 2.935(13) 1_455
O17 K6 2.981(11) 2_677
O17 K14 3.04(3) 2_567
O20 K5 3.047(11) 1_455
O20 K1' 3.063(11) 1_455
O22 K1' 2.801(11) 1_455
O23 K4 2.826(10) 2_666
O29 K4 2.897(9) 2_566
O29 K8 2.997(14) 1_455
O36 K3' 2.737(19) 2_566
O36 K3 2.798(10) 2_566
O39 K10 3.380(14) 1_455
O46 K10 3.295(15) 1_455
O48 K10 2.999(14) 1_455
O49 K6 3.058(11) 1_455
O52 K11 2.723(12) 2_677
O63 K13 2.820(17) 2_676
O65 K3' 2.943(17) 1_655
O65 K3 3.296(12) 1_655
O74 Fe3 1.956(7) 2_677
O77 Fe2 1.947(7) 2_677
O80 K15 2.95(6) 2_676
O81' O81 0.843(19) .
O81' K10 3.18(2) 1_455
O81 K10 2.98(2) 1_455
O82 O82' 0.64(3) .
O82 Fe6 2.08(2) 1_455
O82' Fe6 2.07(3) 1_455
O83 K11 3.250(18) 2_777
O85' O85 1.28(4) .
O86 O86' 1.23(4) .
O86 K15 2.87(5) 2_676
O86' O92 1.70(4) 1_655
O88 K15 2.88(5) 2_676
O89' O89 1.10(4) .
O89' O93' 1.64(4) .
O90 Fe7 1.92(3) 2_667
O90 K14 3.10(4) 2_667
O92 O86' 1.70(4) 1_455
O93 O93' 1.61(2) .
O95 O95' 1.15(6) .
O95' K15 2.50(7) 1_545
O96' O96 0.73(3) .
O97 O97 0.94(9) 2_667
O97 Fe7 1.79(6) 2_667
O97 K8' 2.75(7) 2_667
O97 K9 3.25(6) 1_545
O97 K9 3.39(6) 2_677
O99 O99' 0.94(5) .
O99 K12 3.06(4) 2_667
O99 K14 3.14(5) 2_667
O99 K9 3.42(4) 2_677
O99' K9 2.53(6) 2_677
O99' K12 2.74(5) 2_667
O100 K14 2.89(5) 1_665
O103 K4 3.13(2) 2_666
